data_7117707
loop_
_publ_author_name
'C. Lichtenberg'
'L. Viciu'
'M. Vogt'
'R. E. Rodriguez-Lugo'
'M. Adelhardt'
'J. Sutter'
'M. M. Khusniyarov'
'K. Meyer'
'B. de Bruin'
'E. Billd'
'H. Grutzmacher'

_publ_section_title
;
 Low-valent iron: an Fe(I) ate compound as a building block for a linear
 trinuclear Fe cluster
;
_journal_name_full Chem.Commun.
_journal_page_first 13890
_journal_paper_doi 10.1039/C5cc04908C
_journal_volume 51
_journal_year 2015
_chemical_formula_moiety 'C44 H48 Fe N2 Na O3, 0.5(C6 H14)'
_chemical_formula_sum 'C47 H55 Fe N2 Na O3'
_chemical_formula_weight 774.76
_chemical_name_systematic
;
 ?
;
_chemical_properties_physical 'Air-sensitive, Moisture-sensitive'
_space_group_crystal_system monoclinic
_space_group_IT_number 14
_space_group_name_Hall '-P 2yn'
_space_group_name_H-M_alt 'P 1 21/n 1'
_symmetry_space_group_name_Hall '-P 2yn'
_symmetry_space_group_name_H-M 'P 1 21/n 1'
_atom_sites_solution_hydrogens mixed
_audit_creation_date 2015-01-23
_audit_creation_method
;
Olex2 1.2
(compiled 2015.01.19 svn.r3143 for OlexSys, GUI svn.r4992)
;
_audit_update_record
;
2015-06-01 deposited with the CCDC.
2015-07-23 downloaded from the CCDC.
;
_cell_angle_alpha 90
_cell_angle_beta 99.180(2)
_cell_angle_gamma 90
_cell_formula_units_Z 8
_cell_length_a 21.2714(4)
_cell_length_b 16.1257(3)
_cell_length_c 24.0679(4)
_cell_measurement_temperature 103(4)
_cell_volume 8149.9(3)
_computing_molecular_graphics 'Olex2 (Dolomanov et al., 2009)'
_computing_publication_material 'Olex2 (Dolomanov et al., 2009)'
_computing_structure_refinement 'ShelXL (Sheldrick, 2008)'
_diffrn_ambient_temperature 103(4)
_diffrn_measured_fraction_theta_full 0.999
_diffrn_measured_fraction_theta_max 0.876
_diffrn_measurement_device_type Xcalibur
_diffrn_measurement_method '\w and \p scans'
_diffrn_radiation_monochromator graphite
_diffrn_radiation_type MoK\a
_diffrn_radiation_wavelength 0.71073
_diffrn_reflns_av_R_equivalents 0.0308
_diffrn_reflns_av_unetI/netI 0.0503
_diffrn_reflns_laue_measured_fraction_full 0.999
_diffrn_reflns_laue_measured_fraction_max 0.876
_diffrn_reflns_limit_h_max 29
_diffrn_reflns_limit_h_min -29
_diffrn_reflns_limit_k_max 21
_diffrn_reflns_limit_k_min -21
_diffrn_reflns_limit_l_max 34
_diffrn_reflns_limit_l_min -31
_diffrn_reflns_number 70645
_diffrn_reflns_point_group_measured_fraction_full 0.999
_diffrn_reflns_point_group_measured_fraction_max 0.876
_diffrn_reflns_theta_full 25.242
_diffrn_reflns_theta_max 30.641
_diffrn_reflns_theta_min 2.865
_diffrn_standards_number 0
_exptl_absorpt_coefficient_mu 0.424
_exptl_absorpt_correction_T_max 1.00000
_exptl_absorpt_correction_T_min 0.87790
_exptl_absorpt_correction_type multi-scan
_exptl_absorpt_process_details
;
CrysAlisPro, Agilent Technologies,
Version 1.171.36.28 (release 01-02-2013 CrysAlis171 .NET)
(compiled Feb  1 2013,16:14:44)
Empirical absorption correction using spherical harmonics,
 implemented in SCALE3 ABSPACK scaling algorithm.
;
_exptl_crystal_colour brown
_exptl_crystal_colour_primary brown
_exptl_crystal_density_diffrn 1.263
_exptl_crystal_description needle
_exptl_crystal_F_000 3296
_exptl_crystal_preparation 'Magnetic properties'
_exptl_crystal_size_max 0.4
_exptl_crystal_size_mid 0.2
_exptl_crystal_size_min 0.06
_refine_diff_density_max 0.937
_refine_diff_density_min -0.542
_refine_diff_density_rms 0.070
_refine_ls_extinction_coef .
_refine_ls_extinction_method none
_refine_ls_goodness_of_fit_ref 1.026
_refine_ls_hydrogen_treatment mixed
_refine_ls_matrix_type full
_refine_ls_number_parameters 1037
_refine_ls_number_reflns 22055
_refine_ls_number_restraints 24
_refine_ls_restrained_S_all 1.033
_refine_ls_R_factor_all 0.0910
_refine_ls_R_factor_gt 0.0625
_refine_ls_shift/su_max 0.001
_refine_ls_shift/su_mean 0.000
_refine_ls_structure_factor_coef Fsqd
_refine_ls_weighting_details 'w=1/[\s^2^(Fo^2^)+(0.0562P)^2^+10.0211P] where P=(Fo^2^+2Fc^2^)/3'
_refine_ls_weighting_scheme calc
_refine_ls_wR_factor_gt 0.1345
_refine_ls_wR_factor_ref 0.1478
_reflns_Friedel_coverage 0.000
_reflns_friedel_fraction_full .
_reflns_friedel_fraction_max .
_reflns_number_gt 16337
_reflns_number_total 22055
_reflns_threshold_expression 'I > 2\s(I)'
_cod_data_source_file c5cc04908c2.cif
_cod_data_source_block Compound2
_cod_depositor_comments
;

2023-11-22
Z value and formula fixed to values more according to usual
chemical conventions.                 miguel
;
_cod_original_formula_sum 'C94 H110 Fe2 N4 Na2 O6'
_cod_original_formula_weight 1549.53
_cod_original_formula_moiety '2(C44 H48 Fe N2 Na O3), C6 H14'
_cod_original_formula_units_Z 4
_cod_database_code 7117707
_shelxl_version_number 2013-4
_shelx_space_group_comment
;
The symmetry employed for this shelxl refinement is uniquely defined
by the following loop, which should always be used as a source of
symmetry information in preference to the above space-group names.
They are only intended as comments.
;
_olex2_refinement_description
;
1. Fixed Uiso
 At 1.2 times of:
  All C(H) groups, All C(H,H) groups
 At 1.5 times of:
  All C(H,H,H) groups
2. Restrained distances
 C83A-C82A
 1.5 with sigma of 0.02
 C83A-C84A
 1.5 with sigma of 0.02
 C82A-C81A
 1.5 with sigma of 0.02
 C38A-C39A
 1.5 with sigma of 0.02
 C37A-C38A
 1.5 with sigma of 0.02
 C40A-C39A
 1.5 with sigma of 0.02
 C37A-O2A
 1.4 with sigma of 0.02
 O2A-C40A
 1.4 with sigma of 0.02
 C91-C92
 1.54 with sigma of 0.02
 C92-C93
 1.54 with sigma of 0.02
 C93-C94
 1.54 with sigma of 0.02
 C90-C91
 1.54 with sigma of 0.02
3. Uiso/Uaniso restraints and constraints
Uanis(C83) \\sim Ueq, Uanis(C86) \\sim Ueq: with sigma of 0.01 and sigma for
terminal atoms of 0.02
Uanis(C84A) = Uanis(C83A) = Uanis(C82A) = Uanis(C81A)
Uanis(C40A) = Uanis(C39A) = Uanis(C38A) = Uanis(C37A)
4. Others
 Sof(O5A)=Sof(C84A)=Sof(H84C)=Sof(H84D)=Sof(C83A)=Sof(H83C)=Sof(H83D)=
 Sof(C82A)=Sof(H82C)=Sof(H82D)=Sof(C81A)=Sof(H81C)=Sof(H81D)=1-FVAR(1)
 Sof(O5)=Sof(C84)=Sof(H84A)=Sof(H84B)=Sof(C81)=Sof(H81A)=Sof(H81B)=Sof(C82)=
 Sof(H82A)=Sof(H82B)=Sof(C83)=Sof(H83A)=Sof(H83B)=FVAR(1)
 Sof(C37A)=Sof(H37C)=Sof(H37D)=Sof(C38A)=Sof(H38C)=Sof(H38D)=Sof(C39A)=
 Sof(H39C)=Sof(H39D)=Sof(C40A)=Sof(H40C)=Sof(H40D)=Sof(O2A)=1-FVAR(2)
 Sof(O2)=Sof(C37)=Sof(H37A)=Sof(H37B)=Sof(C38)=Sof(H38A)=Sof(H38B)=Sof(C40)=
 Sof(H40A)=Sof(H40B)=Sof(C39)=Sof(H39A)=Sof(H39B)=FVAR(2)
5.a Ternary CH refined with riding coordinates:
 C4(H4), C5(H5), C20(H20), C19(H19), C16(H16), C1(H1), C63(H63), C60(H60),
 C64(H64), C45(H45), C49(H49), C48(H48)
5.b Secondary CH2 refined with riding coordinates:
 C79(H79A,H79B), C80(H80A,H80B), C78(H78A,H78B), C77(H77A,H77B), C44(H44A,
 H44B), C33(H33A,H33B), C41(H41A,H41B), C42(H42A,H42B), C37(H37A,H37B),
 C38(H38A,H38B), C40(H40A,H40B), C39(H39A,H39B), C43(H43A,H43B), C34(H34A,H34B),
  C36(H36A,H36B), C87(H87A,H87B), C84(H84A,H84B), C86(H86A,H86B), C88(H88A,
 H88B), C85(H85A,H85B), C81(H81A,H81B), C82(H82A,H82B), C83(H83A,H83B),
 C93(H93A,H93B), C92(H92A,H92B), C91(H91A,H91B), C90(H90A,H90B), C84A(H84C,
 H84D), C83A(H83C,H83D), C82A(H82C,H82D), C81A(H81C,H81D), C37A(H37C,H37D),
 C38A(H38C,H38D), C39A(H39C,H39D), C40A(H40C,H40D)
5.c Aromatic/amide H refined with riding coordinates:
 C11(H11), C9(H9), C10(H10), C8(H8), C12(H12), C15(H15), C13(H13), C14(H14),
 C27(H27), C30(H30), C28(H28), C29(H29), C32(H32), C23(H23), C31(H31), C26(H26),
  C25(H25), C24(H24), C70(H70), C67(H67), C68(H68), C75(H75), C76(H76),
 C73(H73), C69(H69), C71(H71), C72(H72), C74(H74), C55(H55), C54(H54), C52(H52),
  C59(H59), C53(H53), C57(H57), C58(H58), C56(H56)
5.d Idealised Me refined as rotating group:
 C94(H94A,H94B,H94C), C89(H89A,H89B,H89C)
;
_olex2_submission_special_instructions 'No special instructions were received'

loop_
_space_group_symop_operation_xyz
'x, y, z'
'-x+1/2, y+1/2, -z+1/2'
'-x, -y, -z'
'x-1/2, -y-1/2, z-1/2'

loop_
_atom_site_label
_atom_site_type_symbol
_atom_site_fract_x
_atom_site_fract_y
_atom_site_fract_z
_atom_site_U_iso_or_equiv
_atom_site_adp_type
_atom_site_occupancy
_atom_site_site_symmetry_order
_atom_site_calc_flag
_atom_site_refinement_flags_posn
_atom_site_refinement_flags_adp
_atom_site_refinement_flags_occupancy
_atom_site_disorder_assembly
_atom_site_disorder_group
Fe1 Fe 0.12261(2) 0.13389(2) 0.80226(2) 0.01762(8) Uani 1 1 d . . . A 1
Fe2 Fe 0.36930(2) 0.12603(2) 0.34110(2) 0.01712(8) Uani 1 1 d . . . B 1
C4 C 0.06578(10) 0.17001(14) 0.73071(9) 0.0202(4) Uani 1 1 d . . . A 1
H4 H 0.0541 0.2301 0.7311 0.024 Uiso 1 1 calc R . . A 1
C5 C 0.03046(10) 0.11958(14) 0.76489(9) 0.0201(4) Uani 1 1 d . . . A 1
H5 H -0.0004 0.1520 0.7835 0.024 Uiso 1 1 calc R . . A 1
C7 C 0.04870(11) -0.02479(14) 0.72929(9) 0.0223(5) Uani 1 1 d . . . A 1
C11 C -0.04874(11) 0.00647(16) 0.76418(10) 0.0257(5) Uani 1 1 d . . . A 1
H11 H -0.0752 0.0446 0.7798 0.031 Uiso 1 1 calc R . . A 1
C9 C -0.03244(14) -0.13052(17) 0.73050(11) 0.0342(6) Uani 1 1 d . . . A 1
H9 H -0.0470 -0.1856 0.7226 0.041 Uiso 1 1 calc R . . A 1
C10 C -0.06954(13) -0.07463(17) 0.75411(10) 0.0321(6) Uani 1 1 d . . . A 1
H10 H -0.1093 -0.0916 0.7635 0.038 Uiso 1 1 calc R . . A 1
C6 C 0.01027(11) 0.03356(15) 0.75194(9) 0.0208(5) Uani 1 1 d . . . A 1
C8 C 0.02686(13) -0.10533(16) 0.71826(11) 0.0290(5) Uani 1 1 d . . . A 1
H8 H 0.0526 -0.1439 0.7022 0.035 Uiso 1 1 calc R . . A 1
C12 C 0.07216(12) 0.19845(17) 0.63032(11) 0.0288(5) Uani 1 1 d . . . A 1
H12 H 0.0600 0.2540 0.6363 0.035 Uiso 1 1 calc R . . A 1
C15 C 0.10786(12) 0.03725(18) 0.61195(10) 0.0292(5) Uani 1 1 d . . . A 1
H15 H 0.1195 -0.0183 0.6053 0.035 Uiso 1 1 calc R . . A 1
C13 C 0.08114(13) 0.1739(2) 0.57684(11) 0.0370(7) Uani 1 1 d . . . A 1
H13 H 0.0757 0.2127 0.5468 0.044 Uiso 1 1 calc R . . A 1
C14 C 0.09804(13) 0.0932(2) 0.56747(11) 0.0372(7) Uani 1 1 d . . . A 1
H14 H 0.1029 0.0758 0.5307 0.045 Uiso 1 1 calc R . . A 1
C3 C 0.08076(10) 0.14269(15) 0.67588(10) 0.0218(5) Uani 1 1 d . . . A 1
C2 C 0.10091(11) 0.06179(15) 0.66620(10) 0.0228(5) Uani 1 1 d . . . A 1
C27 C 0.12775(13) 0.12707(15) 0.97889(11) 0.0279(5) Uani 1 1 d . . . A 1
H27 H 0.0841 0.1143 0.9785 0.034 Uiso 1 1 calc R . . A 1
C17 C 0.21316(11) 0.17134(14) 0.93112(10) 0.0223(5) Uani 1 1 d . . . A 1
C18 C 0.14778(11) 0.15467(14) 0.92919(10) 0.0210(5) Uani 1 1 d . . . A 1
C30 C 0.25500(12) 0.16367(17) 0.98163(11) 0.0303(6) Uani 1 1 d . . . A 1
H30 H 0.2987 0.1770 0.9829 0.036 Uiso 1 1 calc R . . A 1
C28 C 0.17021(14) 0.11799(18) 1.02849(12) 0.0370(6) Uani 1 1 d . . . A 1
H28 H 0.1555 0.0988 1.0615 0.044 Uiso 1 1 calc R . . A 1
C29 C 0.23380(14) 0.13679(19) 1.03013(11) 0.0390(7) Uani 1 1 d . . . A 1
H29 H 0.2628 0.1313 1.0643 0.047 Uiso 1 1 calc R . . A 1
C32 C 0.24855(11) 0.08770(14) 0.80985(10) 0.0211(5) Uani 1 1 d . . . A 1
H32 H 0.2934 0.0858 0.8214 0.025 Uiso 1 1 calc R . . A 1
C23 C 0.25899(12) 0.35227(16) 0.86982(10) 0.0250(5) Uani 1 1 d . . . A 1
H23 H 0.3025 0.3416 0.8840 0.030 Uiso 1 1 calc R . . A 1
C31 C 0.21647(11) 0.03435(15) 0.77111(9) 0.0213(5) Uani 1 1 d . . . A 1
H31 H 0.2372 -0.0043 0.7504 0.026 Uiso 1 1 calc R . . A 1
C20 C 0.10086(10) 0.23888(14) 0.84126(9) 0.0190(4) Uani 1 1 d . . . A 1
H20 H 0.0573 0.2604 0.8265 0.023 Uiso 1 1 calc R . . A 1
C19 C 0.10024(10) 0.16820(14) 0.87828(9) 0.0195(4) Uani 1 1 d . . . A 1
H19 H 0.0563 0.1512 0.8833 0.023 Uiso 1 1 calc R . . A 1
C26 C 0.13227(11) 0.38427(14) 0.82886(10) 0.0220(5) Uani 1 1 d . . . A 1
H26 H 0.0889 0.3957 0.8144 0.026 Uiso 1 1 calc R . . A 1
C22 C 0.21549(11) 0.28701(14) 0.86446(9) 0.0202(5) Uani 1 1 d . . . A 1
C21 C 0.15012(11) 0.30312(14) 0.84563(9) 0.0192(4) Uani 1 1 d . . . A 1
C25 C 0.17646(13) 0.44825(15) 0.83296(10) 0.0262(5) Uani 1 1 d . . . A 1
H25 H 0.1634 0.5025 0.8209 0.031 Uiso 1 1 calc R . . A 1
C24 C 0.23987(12) 0.43273(16) 0.85475(10) 0.0275(5) Uani 1 1 d . . . A 1
H24 H 0.2699 0.4768 0.8593 0.033 Uiso 1 1 calc R . . A 1
C16 C 0.23643(10) 0.19858(14) 0.87730(9) 0.0200(5) Uani 1 1 d . . . A 1
H16 H 0.2840 0.1956 0.8828 0.024 Uiso 1 1 calc R . . A 1
C1 C 0.11285(11) 0.00201(14) 0.71590(10) 0.0223(5) Uani 1 1 d . . . A 1
H1 H 0.1362 -0.0477 0.7051 0.027 Uiso 1 1 calc R . . A 1
N2 N 0.20985(9) 0.14438(12) 0.83051(8) 0.0197(4) Uani 1 1 d . . . A 1
N1 N 0.15095(9) 0.04216(12) 0.76505(8) 0.0200(4) Uani 1 1 d . . . A 1
N3 N 0.32863(9) 0.04422(12) 0.29221(8) 0.0191(4) Uani 1 1 d . . . B 1
N4 N 0.28473(9) 0.15420(12) 0.34636(8) 0.0208(4) Uani 1 1 d . . . B 1
C66 C 0.29758(11) 0.29383(14) 0.38455(9) 0.0205(5) Uani 1 1 d . . . B 1
C70 C 0.39131(11) 0.37493(14) 0.37790(9) 0.0218(5) Uani 1 1 d . . . B 1
H70 H 0.4359 0.3787 0.3778 0.026 Uiso 1 1 calc R . . B 1
C67 C 0.26169(12) 0.36658(15) 0.37847(10) 0.0245(5) Uani 1 1 d . . . B 1
H67 H 0.2172 0.3638 0.3789 0.029 Uiso 1 1 calc R . . B 1
C62 C 0.34834(11) 0.14502(14) 0.46253(10) 0.0201(4) Uani 1 1 d . . . B 1
C68 C 0.28965(13) 0.44304(15) 0.37176(10) 0.0281(5) Uani 1 1 d . . . B 1
H68 H 0.2646 0.4921 0.3678 0.034 Uiso 1 1 calc R . . B 1
C65 C 0.36420(11) 0.29701(14) 0.38507(9) 0.0191(4) Uani 1 1 d . . . B 1
C75 C 0.26321(11) 0.05136(15) 0.28021(9) 0.0219(5) Uani 1 1 d . . . B 1
H75 H 0.2376 0.0194 0.2521 0.026 Uiso 1 1 calc R . . B 1
C76 C 0.23873(11) 0.10887(15) 0.31265(10) 0.0227(5) Uani 1 1 d . . . B 1
H76 H 0.1944 0.1168 0.3120 0.027 Uiso 1 1 calc R . . B 1
C73 C 0.25977(14) 0.13267(18) 0.53773(12) 0.0362(6) Uani 1 1 d . . . B 1
H73 H 0.2300 0.1290 0.5631 0.043 Uiso 1 1 calc R . . B 1
C63 C 0.39665(10) 0.15133(14) 0.42478(9) 0.0194(4) Uani 1 1 d . . . B 1
H63 H 0.4379 0.1244 0.4408 0.023 Uiso 1 1 calc R . . B 1
C60 C 0.26580(11) 0.21045(14) 0.38856(10) 0.0218(5) Uani 1 1 d . . . B 1
H60 H 0.2185 0.2178 0.3811 0.026 Uiso 1 1 calc R . . B 1
C69 C 0.35468(12) 0.44693(15) 0.37090(10) 0.0259(5) Uani 1 1 d . . . B 1
H69 H 0.3742 0.4987 0.3655 0.031 Uiso 1 1 calc R . . B 1
C71 C 0.36478(12) 0.10928(15) 0.51588(10) 0.0259(5) Uani 1 1 d . . . B 1
H71 H 0.4068 0.0889 0.5270 0.031 Uiso 1 1 calc R . . B 1
C64 C 0.40496(10) 0.22306(14) 0.39083(9) 0.0192(4) Uani 1 1 d . . . B 1
H64 H 0.4506 0.2354 0.3887 0.023 Uiso 1 1 calc R . . B 1
C61 C 0.28524(11) 0.17464(14) 0.44712(10) 0.0217(5) Uani 1 1 d . . . B 1
C72 C 0.32120(13) 0.10284(18) 0.55293(11) 0.0335(6) Uani 1 1 d . . . B 1
H72 H 0.3335 0.0779 0.5888 0.040 Uiso 1 1 calc R . . B 1
C74 C 0.24224(12) 0.16804(17) 0.48486(11) 0.0298(6) Uani 1 1 d . . . B 1
H74 H 0.2001 0.1881 0.4743 0.036 Uiso 1 1 calc R . . B 1
C55 C 0.51657(11) -0.04389(14) 0.35069(10) 0.0222(5) Uani 1 1 d . . . B 1
H55 H 0.5480 -0.0138 0.3751 0.027 Uiso 1 1 calc R . . B 1
C45 C 0.36058(11) -0.00404(14) 0.25302(9) 0.0206(5) Uani 1 1 d . . . B 1
H45 H 0.3303 -0.0464 0.2338 0.025 Uiso 1 1 calc R . . B 1
C49 C 0.45765(10) 0.08862(13) 0.33001(9) 0.0173(4) Uani 1 1 d . . . B 1
H49 H 0.4924 0.1119 0.3587 0.021 Uiso 1 1 calc R . . B 1
C48 C 0.43214(10) 0.14799(14) 0.28707(9) 0.0194(4) Uani 1 1 d . . . B 1
H48 H 0.4529 0.2036 0.2929 0.023 Uiso 1 1 calc R . . B 1
C46 C 0.38181(11) 0.05283(15) 0.20883(9) 0.0221(5) Uani 1 1 d . . . B 1
C50 C 0.46422(11) -0.00096(14) 0.32089(9) 0.0189(4) Uani 1 1 d . . . B 1
C54 C 0.52355(13) -0.12897(15) 0.34542(11) 0.0285(5) Uani 1 1 d . . . B 1
H54 H 0.5592 -0.1564 0.3664 0.034 Uiso 1 1 calc R . . B 1
C52 C 0.42651(13) -0.13281(15) 0.27921(10) 0.0279(5) Uani 1 1 d . . . B 1
H52 H 0.3959 -0.1635 0.2544 0.033 Uiso 1 1 calc R . . B 1
C51 C 0.41856(11) -0.04761(14) 0.28468(9) 0.0214(5) Uani 1 1 d . . . B 1
C59 C 0.37145(12) 0.03241(17) 0.15183(10) 0.0274(5) Uani 1 1 d . . . B 1
H59 H 0.3515 -0.0188 0.1400 0.033 Uiso 1 1 calc R . . B 1
C53 C 0.47864(14) -0.17393(16) 0.30958(11) 0.0323(6) Uani 1 1 d . . . B 1
H53 H 0.4833 -0.2321 0.3057 0.039 Uiso 1 1 calc R . . B 1
C57 C 0.41834(14) 0.16091(19) 0.12908(11) 0.0371(7) Uani 1 1 d . . . B 1
H57 H 0.4296 0.1986 0.1020 0.044 Uiso 1 1 calc R . . B 1
C58 C 0.38983(13) 0.08586(19) 0.11186(11) 0.0358(6) Uani 1 1 d . . . B 1
H58 H 0.3829 0.0710 0.0732 0.043 Uiso 1 1 calc R . . B 1
C47 C 0.41402(11) 0.12698(15) 0.22709(10) 0.0224(5) Uani 1 1 d . . . B 1
C56 C 0.43049(12) 0.18096(17) 0.18584(10) 0.0302(6) Uani 1 1 d . . . B 1
H56 H 0.4504 0.2323 0.1971 0.036 Uiso 1 1 calc R . . B 1
C79 C 0.41786(12) -0.14709(17) 0.52847(10) 0.0294(6) Uani 1 1 d . . . B 1
H79A H 0.4201 -0.1983 0.5514 0.035 Uiso 1 1 calc R . . B 1
H79B H 0.4425 -0.1027 0.5506 0.035 Uiso 1 1 calc R . . B 1
C80 C 0.34940(12) -0.12076(16) 0.50896(10) 0.0279(5) Uani 1 1 d . . . B 1
H80A H 0.3209 -0.1696 0.5042 0.033 Uiso 1 1 calc R . . B 1
H80B H 0.3349 -0.0826 0.5365 0.033 Uiso 1 1 calc R . . B 1
C78 C 0.44187(12) -0.16216(16) 0.47299(10) 0.0286(5) Uani 1 1 d . . . B 1
H78A H 0.4889 -0.1597 0.4776 0.034 Uiso 1 1 calc R . . B 1
H78B H 0.4270 -0.2161 0.4562 0.034 Uiso 1 1 calc R . . B 1
C77 C 0.41133(13) -0.09026(18) 0.43848(11) 0.0334(6) Uani 1 1 d . . . B 1
H77A H 0.4374 -0.0395 0.4462 0.040 Uiso 1 1 calc R . . B 1
H77B H 0.4067 -0.1029 0.3978 0.040 Uiso 1 1 calc R . . B 1
O4 O 0.34965(8) -0.07922(11) 0.45541(7) 0.0290(4) Uani 1 1 d . . . B 1
O5 O 0.2677(6) -0.1419(4) 0.3385(4) 0.075(3) Uani 0.715(18) 1 d . . P B 1
O6 O 0.18322(10) -0.02466(17) 0.42155(11) 0.0636(8) Uani 1 1 d . . . B 1
Na2 Na 0.27952(5) -0.01437(6) 0.38733(4) 0.0341(2) Uani 1 1 d . . . B 1
Na1 Na 0.18859(5) -0.02782(6) 0.86869(4) 0.0306(2) Uani 1 1 d . . . A 1
O3 O 0.11042(9) -0.07924(12) 0.91523(7) 0.0324(4) Uani 1 1 d . . . A 1
O1 O 0.20260(11) -0.15458(13) 0.82664(12) 0.0586(7) Uani 1 1 d . . . A 1
C44 C 0.11308(14) -0.1216(2) 0.96834(12) 0.0403(7) Uani 1 1 d . . . A 1
H44A H 0.1369 -0.0882 0.9993 0.048 Uiso 1 1 calc R . . A 1
H44B H 0.1343 -0.1761 0.9673 0.048 Uiso 1 1 calc R . . A 1
C33 C 0.15920(15) -0.22187(18) 0.82281(14) 0.0420(7) Uani 1 1 d . . . A 1
H33A H 0.1167 -0.2045 0.8033 0.050 Uiso 1 1 calc R . . A 1
H33B H 0.1549 -0.2423 0.8608 0.050 Uiso 1 1 calc R . . A 1
C41 C 0.04522(13) -0.0714(2) 0.88899(12) 0.0402(7) Uani 1 1 d . . . A 1
H41A H 0.0403 -0.0879 0.8489 0.048 Uiso 1 1 calc R . . A 1
H41B H 0.0306 -0.0133 0.8911 0.048 Uiso 1 1 calc R . . A 1
C42 C 0.00761(17) -0.1276(3) 0.92054(15) 0.0625(11) Uani 1 1 d . . . A 1
H42A H -0.0352 -0.1042 0.9220 0.075 Uiso 1 1 calc R . . A 1
H42B H 0.0027 -0.1830 0.9028 0.075 Uiso 1 1 calc R . . A 1
O2 O 0.2806(4) -0.0497(5) 0.9354(2) 0.0446(13) Uani 0.783(7) 1 d . . P A 1
C37 C 0.2839(3) -0.1041(6) 0.9812(3) 0.112(3) Uani 0.783(7) 1 d . . P A 1
H37A H 0.2632 -0.1573 0.9685 0.134 Uiso 0.783(7) 1 calc R . P A 1
H37B H 0.2608 -0.0799 1.0099 0.134 Uiso 0.783(7) 1 calc R . P A 1
C38 C 0.3517(2) -0.1196(4) 1.0065(2) 0.0523(13) Uani 0.783(7) 1 d . . P A 1
H38A H 0.3607 -0.1798 1.0096 0.063 Uiso 0.783(7) 1 calc R . P A 1
H38B H 0.3616 -0.0943 1.0444 0.063 Uiso 0.783(7) 1 calc R . P A 1
C40 C 0.3435(2) -0.0170(3) 0.9354(2) 0.0553(14) Uani 0.783(7) 1 d . . P A 1
H40A H 0.3480 0.0373 0.9549 0.066 Uiso 0.783(7) 1 calc R . P A 1
H40B H 0.3515 -0.0092 0.8964 0.066 Uiso 0.783(7) 1 calc R . P A 1
C39 C 0.3898(2) -0.0786(3) 0.9658(2) 0.0535(13) Uani 0.783(7) 1 d . . P A 1
H39A H 0.4281 -0.0504 0.9862 0.064 Uiso 0.783(7) 1 calc R . P A 1
H39B H 0.4032 -0.1196 0.9394 0.064 Uiso 0.783(7) 1 calc R . P A 1
C35 C 0.25728(16) -0.2735(2) 0.80386(15) 0.0437(7) Uani 1 1 d . . . A 1
H35A H 0.2696(16) -0.299(2) 0.8439(15) 0.052 Uiso 1 1 d R . . C 1
H35B H 0.2812(16) -0.297(2) 0.7773(14) 0.052 Uiso 1 1 d R . . D 1
C43 C 0.04492(17) -0.1325(3) 0.97669(16) 0.0755(14) Uani 1 1 d . . . A 1
H43A H 0.0389 -0.1869 0.9941 0.091 Uiso 1 1 calc R . . A 1
H43B H 0.0323 -0.0882 1.0012 0.091 Uiso 1 1 calc R . . A 1
C34 C 0.18646(18) -0.2883(3) 0.7898(2) 0.0696(12) Uani 1 1 d . . . A 1
H34A H 0.1713 -0.2821 0.7489 0.084 Uiso 1 1 calc R . . A 1
H34B H 0.1751 -0.3443 0.8019 0.084 Uiso 1 1 calc R . . A 1
C36 C 0.2605(2) -0.1820(2) 0.8079(2) 0.0776(14) Uani 1 1 d . . . A 1
H36A H 0.2981 -0.1648 0.8351 0.093 Uiso 1 1 calc R . . A 1
H36B H 0.2638 -0.1576 0.7707 0.093 Uiso 1 1 calc R . . A 1
C87 C 0.1092(2) -0.1072(3) 0.4589(2) 0.0920(16) Uani 1 1 d . . . B 1
H87A H 0.1040 -0.1682 0.4588 0.110 Uiso 1 1 calc R . . B 1
H87B H 0.0903 -0.0837 0.4905 0.110 Uiso 1 1 calc R . . B 1
C84 C 0.2987(5) -0.2148(4) 0.3569(3) 0.064(2) Uani 0.715(18) 1 d . . P B 1
H84A H 0.2956 -0.2243 0.3971 0.077 Uiso 0.715(18) 1 calc R . P B 1
H84B H 0.3443 -0.2110 0.3533 0.077 Uiso 0.715(18) 1 calc R . P B 1
C86 C 0.0796(2) -0.0722(4) 0.4060(2) 0.1032(19) Uani 1 1 d . U . B 1
H86A H 0.0365 -0.0512 0.4088 0.124 Uiso 1 1 calc R . . B 1
H86B H 0.0761 -0.1142 0.3757 0.124 Uiso 1 1 calc R . . B 1
C88 C 0.1768(2) -0.0844(4) 0.4638(2) 0.0925(17) Uani 1 1 d . . . B 1
H88A H 0.1920 -0.0609 0.5015 0.111 Uiso 1 1 calc R . . B 1
H88B H 0.2026 -0.1341 0.4587 0.111 Uiso 1 1 calc R . . B 1
C85 C 0.12237(17) -0.0028(3) 0.39470(19) 0.0752(13) Uani 1 1 d . . . B 1
H85A H 0.1218 0.0038 0.3537 0.090 Uiso 1 1 calc R . . B 1
H85B H 0.1086 0.0500 0.4100 0.090 Uiso 1 1 calc R . . B 1
C81 C 0.2132(4) -0.1635(4) 0.2924(4) 0.069(2) Uani 0.715(18) 1 d . . P B 1
H81A H 0.1719 -0.1622 0.3063 0.083 Uiso 0.715(18) 1 calc R . P B 1
H81B H 0.2114 -0.1254 0.2599 0.083 Uiso 0.715(18) 1 calc R . P B 1
C82 C 0.2294(4) -0.2451(7) 0.2782(5) 0.088(3) Uani 0.715(18) 1 d . . P B 1
H82A H 0.1901 -0.2784 0.2682 0.105 Uiso 0.715(18) 1 calc R . P B 1
H82B H 0.2515 -0.2433 0.2449 0.105 Uiso 0.715(18) 1 calc R . P B 1
C83 C 0.2690(5) -0.2829(5) 0.3229(4) 0.086(3) Uani 0.715(18) 1 d . U P B 1
H83A H 0.3015 -0.3177 0.3091 0.104 Uiso 0.715(18) 1 calc R . P B 1
H83B H 0.2438 -0.3181 0.3450 0.104 Uiso 0.715(18) 1 calc R . P B 1
C94 C 0.0664(3) 0.4709(5) 0.6868(3) 0.132(3) Uani 1 1 d D . . E 1
H94A H 0.0663 0.4523 0.6480 0.198 Uiso 1 1 calc GR . . E 1
H94B H 0.0368 0.4367 0.7043 0.198 Uiso 1 1 calc GR . . E 1
H94C H 0.1095 0.4653 0.7082 0.198 Uiso 1 1 calc GR . . E 1
C93 C 0.0469(5) 0.5564(6) 0.6867(4) 0.197(5) Uani 1 1 d D . . E 1
H93A H 0.0032 0.5583 0.6960 0.236 Uiso 1 1 calc R . . E 1
H93B H 0.0751 0.5854 0.7173 0.236 Uiso 1 1 calc R . . E 1
C92 C 0.0472(4) 0.6023(6) 0.6356(4) 0.157(3) Uani 1 1 d D . . E 1
H92A H 0.0283 0.5653 0.6045 0.188 Uiso 1 1 calc R . . E 1
H92B H 0.0925 0.6095 0.6316 0.188 Uiso 1 1 calc R . . E 1
C91 C 0.0137(5) 0.6924(6) 0.6226(5) 0.221(6) Uani 1 1 d D . . E 1
H91A H -0.0331 0.6851 0.6161 0.265 Uiso 1 1 calc R . . E 1
H91B H 0.0250 0.7282 0.6561 0.265 Uiso 1 1 calc R . . E 1
C90 C 0.0345(7) 0.7386(6) 0.5686(5) 0.249(7) Uani 1 1 d D . . E 1
H90A H 0.0213 0.7072 0.5333 0.299 Uiso 1 1 calc R . . E 1
H90B H 0.0809 0.7493 0.5737 0.299 Uiso 1 1 calc R . . E 1
C89 C -0.0061(6) 0.8233(7) 0.5705(3) 0.250(7) Uani 1 1 d . . . E 1
H89A H -0.0467 0.8106 0.5830 0.375 Uiso 1 1 calc GR . . E 1
H89B H -0.0143 0.8480 0.5329 0.375 Uiso 1 1 calc GR . . E 1
H89C H 0.0180 0.8624 0.5969 0.375 Uiso 1 1 calc GR . . E 1
O5A O 0.2426(7) -0.1387(9) 0.3491(6) 0.032(3) Uani 0.285(18) 1 d . . P B 2
C84A C 0.2625(18) -0.2170(11) 0.3695(8) 0.090(6) Uani 0.285(18) 1 d D . P B 2
H84C H 0.2431 -0.2326 0.4028 0.108 Uiso 0.285(18) 1 calc R . P B 2
H84D H 0.3095 -0.2204 0.3791 0.108 Uiso 0.285(18) 1 calc R . P B 2
C83A C 0.2363(18) -0.2721(13) 0.3166(8) 0.090(6) Uani 0.285(18) 1 d D . P B 2
H83C H 0.2705 -0.3061 0.3048 0.108 Uiso 0.285(18) 1 calc R . P B 2
H83D H 0.2016 -0.3090 0.3246 0.108 Uiso 0.285(18) 1 calc R . P B 2
C82A C 0.2119(16) -0.2086(14) 0.2727(8) 0.090(6) Uani 0.285(18) 1 d D . P B 2
H82C H 0.2454 -0.1900 0.2514 0.108 Uiso 0.285(18) 1 calc R . P B 2
H82D H 0.1747 -0.2292 0.2463 0.108 Uiso 0.285(18) 1 calc R . P B 2
C81A C 0.1942(15) -0.1430(15) 0.3101(9) 0.090(6) Uani 0.285(18) 1 d D . P B 2
H81C H 0.1868 -0.0896 0.2899 0.108 Uiso 0.285(18) 1 calc R . P B 2
H81D H 0.1553 -0.1584 0.3256 0.108 Uiso 0.285(18) 1 calc R . P B 2
C37A C 0.2809(11) -0.1501(13) 0.9529(12) 0.082(5) Uani 0.217(7) 1 d D . P A 2
H37C H 0.2711 -0.1913 0.9223 0.099 Uiso 0.217(7) 1 calc R . P A 2
H37D H 0.2520 -0.1591 0.9808 0.099 Uiso 0.217(7) 1 calc R . P A 2
C38A C 0.3464(10) -0.1553(11) 0.9789(12) 0.082(5) Uani 0.217(7) 1 d D . P A 2
H38C H 0.3731 -0.1744 0.9513 0.099 Uiso 0.217(7) 1 calc R . P A 2
H38D H 0.3512 -0.1948 1.0107 0.099 Uiso 0.217(7) 1 calc R . P A 2
C39A C 0.3657(13) -0.0711(12) 0.9991(12) 0.082(5) Uani 0.217(7) 1 d D . P A 2
H39C H 0.4055 -0.0537 0.9859 0.099 Uiso 0.217(7) 1 calc R . P A 2
H39D H 0.3719 -0.0682 1.0407 0.099 Uiso 0.217(7) 1 calc R . P A 2
C40A C 0.3102(11) -0.0186(12) 0.9732(11) 0.082(5) Uani 0.217(7) 1 d D . P A 2
H40C H 0.2839 -0.0024 1.0018 0.099 Uiso 0.217(7) 1 calc R . P A 2
H40D H 0.3252 0.0322 0.9563 0.099 Uiso 0.217(7) 1 calc R . P A 2
O2A O 0.275(2) -0.0690(15) 0.9316(13) 0.074(10) Uani 0.217(7) 1 d D . P A 2

loop_
_atom_site_aniso_label
_atom_site_aniso_U_11
_atom_site_aniso_U_22
_atom_site_aniso_U_33
_atom_site_aniso_U_23
_atom_site_aniso_U_13
_atom_site_aniso_U_12
Fe1 0.01382(15) 0.01904(16) 0.01976(16) -0.00193(12) 0.00200(11) 0.00093(12)
Fe2 0.01314(15) 0.01749(16) 0.01914(16) -0.00154(12) -0.00230(11) -0.00082(12)
C4 0.0145(10) 0.0216(11) 0.0230(11) 0.0009(9) -0.0011(8) 0.0015(8)
C5 0.0160(10) 0.0238(12) 0.0202(11) -0.0023(9) 0.0017(8) 0.0001(9)
C7 0.0249(12) 0.0223(12) 0.0180(11) 0.0004(9) -0.0017(9) -0.0031(9)
C11 0.0214(12) 0.0363(14) 0.0181(11) 0.0016(10) -0.0009(9) -0.0054(10)
C9 0.0422(16) 0.0272(13) 0.0285(13) 0.0064(11) -0.0088(11) -0.0139(12)
C10 0.0295(13) 0.0414(15) 0.0221(12) 0.0083(11) -0.0058(10) -0.0167(12)
C6 0.0196(11) 0.0258(12) 0.0151(10) 0.0012(9) -0.0028(8) -0.0036(9)
C8 0.0358(14) 0.0226(12) 0.0256(12) 0.0003(10) -0.0042(10) -0.0028(10)
C12 0.0239(12) 0.0328(14) 0.0287(13) 0.0076(11) 0.0012(10) -0.0009(10)
C15 0.0226(12) 0.0398(15) 0.0251(12) -0.0039(11) 0.0032(10) 0.0022(11)
C13 0.0334(15) 0.0525(18) 0.0252(13) 0.0134(12) 0.0049(11) -0.0019(13)
C14 0.0307(14) 0.0586(19) 0.0231(13) 0.0006(13) 0.0072(11) 0.0010(13)
C3 0.0145(10) 0.0279(12) 0.0224(11) 0.0026(9) 0.0015(8) -0.0028(9)
C2 0.0161(11) 0.0306(13) 0.0214(11) -0.0013(10) 0.0021(8) -0.0015(9)
C27 0.0304(13) 0.0262(13) 0.0291(13) 0.0040(10) 0.0104(10) 0.0004(10)
C17 0.0227(11) 0.0215(11) 0.0221(11) 0.0010(9) 0.0022(9) 0.0008(9)
C18 0.0234(11) 0.0178(11) 0.0224(11) -0.0008(9) 0.0053(9) 0.0003(9)
C30 0.0236(12) 0.0377(15) 0.0281(13) 0.0020(11) -0.0009(10) 0.0024(11)
C28 0.0438(17) 0.0412(16) 0.0274(14) 0.0115(12) 0.0100(12) 0.0054(13)
C29 0.0398(16) 0.0518(18) 0.0232(13) 0.0084(12) -0.0023(11) 0.0108(14)
C32 0.0164(10) 0.0252(12) 0.0227(11) 0.0038(9) 0.0057(9) 0.0036(9)
C23 0.0201(11) 0.0321(13) 0.0230(12) -0.0027(10) 0.0038(9) -0.0078(10)
C31 0.0204(11) 0.0245(12) 0.0202(11) 0.0032(9) 0.0069(9) 0.0051(9)
C20 0.0139(10) 0.0201(11) 0.0231(11) -0.0032(9) 0.0029(8) 0.0010(8)
C19 0.0154(10) 0.0207(11) 0.0232(11) -0.0034(9) 0.0051(8) -0.0029(8)
C26 0.0229(11) 0.0236(12) 0.0201(11) -0.0007(9) 0.0051(9) 0.0013(9)
C22 0.0190(11) 0.0241(12) 0.0180(10) -0.0014(9) 0.0040(8) -0.0029(9)
C21 0.0197(11) 0.0228(11) 0.0157(10) -0.0021(9) 0.0048(8) -0.0021(9)
C25 0.0365(14) 0.0206(12) 0.0230(12) 0.0009(9) 0.0099(10) -0.0025(10)
C24 0.0314(14) 0.0268(13) 0.0262(12) -0.0027(10) 0.0099(10) -0.0115(10)
C16 0.0125(10) 0.0256(12) 0.0219(11) -0.0021(9) 0.0024(8) -0.0019(9)
C1 0.0226(12) 0.0216(11) 0.0222(11) -0.0034(9) 0.0025(9) 0.0025(9)
N2 0.0142(9) 0.0236(10) 0.0214(9) -0.0011(8) 0.0029(7) -0.0002(7)
N1 0.0185(9) 0.0202(10) 0.0211(9) -0.0010(8) 0.0021(7) 0.0031(7)
N3 0.0184(9) 0.0194(9) 0.0184(9) 0.0004(7) -0.0004(7) -0.0031(7)
N4 0.0144(9) 0.0218(10) 0.0242(10) 0.0002(8) -0.0031(7) -0.0005(7)
C66 0.0205(11) 0.0221(11) 0.0179(11) 0.0009(9) -0.0002(8) 0.0036(9)
C70 0.0230(11) 0.0219(12) 0.0205(11) -0.0023(9) 0.0039(9) -0.0001(9)
C67 0.0230(12) 0.0273(12) 0.0224(11) -0.0004(10) 0.0016(9) 0.0063(10)
C62 0.0198(11) 0.0177(11) 0.0220(11) -0.0012(9) 0.0010(9) -0.0004(8)
C68 0.0337(14) 0.0230(12) 0.0270(13) -0.0007(10) 0.0031(10) 0.0109(10)
C65 0.0204(11) 0.0212(11) 0.0149(10) -0.0016(8) 0.0005(8) 0.0022(9)
C75 0.0173(11) 0.0275(12) 0.0186(11) 0.0017(9) -0.0037(8) -0.0083(9)
C76 0.0134(10) 0.0296(12) 0.0227(11) 0.0033(9) -0.0043(8) -0.0030(9)
C73 0.0335(15) 0.0469(17) 0.0313(14) 0.0024(12) 0.0143(11) -0.0043(13)
C63 0.0159(10) 0.0197(11) 0.0208(11) -0.0016(9) -0.0024(8) 0.0020(8)
C60 0.0129(10) 0.0247(12) 0.0269(12) 0.0003(9) 0.0002(9) 0.0023(9)
C69 0.0345(14) 0.0183(11) 0.0259(12) -0.0015(9) 0.0081(10) 0.0008(10)
C71 0.0254(12) 0.0264(12) 0.0242(12) 0.0014(10) -0.0010(9) 0.0010(10)
C64 0.0139(10) 0.0210(11) 0.0218(11) -0.0021(9) 0.0004(8) 0.0007(8)
C61 0.0195(11) 0.0210(11) 0.0238(11) -0.0018(9) 0.0014(9) -0.0009(9)
C72 0.0363(15) 0.0401(15) 0.0242(13) 0.0068(11) 0.0055(11) -0.0041(12)
C74 0.0222(12) 0.0357(14) 0.0322(14) -0.0025(11) 0.0061(10) -0.0001(10)
C55 0.0235(12) 0.0231(12) 0.0196(11) -0.0005(9) 0.0019(9) 0.0017(9)
C45 0.0224(11) 0.0200(11) 0.0181(10) -0.0018(9) -0.0012(9) -0.0057(9)
C49 0.0150(10) 0.0184(11) 0.0172(10) -0.0028(8) -0.0010(8) -0.0007(8)
C48 0.0169(10) 0.0192(11) 0.0202(11) 0.0006(9) -0.0023(8) -0.0040(8)
C46 0.0188(11) 0.0267(12) 0.0191(11) 0.0009(9) -0.0021(9) -0.0023(9)
C50 0.0212(11) 0.0205(11) 0.0154(10) 0.0006(8) 0.0044(8) 0.0000(9)
C54 0.0319(13) 0.0257(13) 0.0270(12) 0.0013(10) 0.0018(10) 0.0087(11)
C52 0.0376(14) 0.0219(12) 0.0233(12) -0.0046(10) 0.0019(10) -0.0035(11)
C51 0.0261(12) 0.0213(11) 0.0170(11) -0.0003(9) 0.0040(9) -0.0012(9)
C59 0.0240(12) 0.0358(14) 0.0207(12) -0.0028(10) -0.0018(9) -0.0067(11)
C53 0.0463(16) 0.0190(12) 0.0307(14) -0.0042(10) 0.0036(12) 0.0053(11)
C57 0.0360(15) 0.0493(17) 0.0235(13) 0.0136(12) -0.0025(11) -0.0146(13)
C58 0.0316(14) 0.0565(19) 0.0176(12) 0.0000(12) -0.0011(10) -0.0123(13)
C47 0.0181(11) 0.0272(12) 0.0204(11) 0.0023(9) -0.0017(8) -0.0028(9)
C56 0.0276(13) 0.0342(14) 0.0259(13) 0.0067(11) -0.0047(10) -0.0118(11)
C79 0.0304(13) 0.0330(14) 0.0228(12) 0.0033(10) -0.0020(10) -0.0030(11)
C80 0.0293(13) 0.0328(14) 0.0212(11) 0.0038(10) 0.0029(10) -0.0035(11)
C78 0.0271(13) 0.0306(13) 0.0273(13) 0.0008(10) 0.0021(10) -0.0004(10)
C77 0.0355(15) 0.0392(15) 0.0270(13) 0.0048(11) 0.0095(11) 0.0027(12)
O4 0.0308(10) 0.0340(10) 0.0213(8) 0.0073(7) 0.0015(7) 0.0041(8)
O5 0.110(6) 0.041(3) 0.057(4) 0.007(3) -0.041(4) -0.035(4)
O6 0.0316(12) 0.0911(19) 0.0621(15) 0.0365(14) -0.0109(11) -0.0201(12)
Na2 0.0313(6) 0.0316(6) 0.0346(6) 0.0109(4) -0.0092(4) -0.0076(4)
Na1 0.0304(5) 0.0277(5) 0.0361(6) 0.0083(4) 0.0127(4) 0.0023(4)
O3 0.0284(10) 0.0420(11) 0.0271(9) 0.0082(8) 0.0057(7) -0.0025(8)
O1 0.0520(14) 0.0251(11) 0.110(2) -0.0068(12) 0.0479(14) -0.0005(10)
C44 0.0340(15) 0.0558(19) 0.0301(14) 0.0160(13) 0.0022(11) -0.0061(13)
C33 0.0346(16) 0.0381(16) 0.0546(19) -0.0066(14) 0.0108(14) 0.0011(13)
C41 0.0312(15) 0.0530(19) 0.0350(15) 0.0109(13) 0.0011(12) -0.0007(13)
C42 0.0372(18) 0.101(3) 0.047(2) 0.027(2) 0.0012(15) -0.0157(19)
O2 0.038(2) 0.053(3) 0.041(2) 0.011(2) 0.0017(18) 0.008(2)
C37 0.050(3) 0.182(9) 0.102(5) 0.105(6) 0.005(3) -0.001(4)
C38 0.051(3) 0.065(4) 0.039(2) 0.013(2) 0.0020(19) 0.004(2)
C40 0.043(3) 0.048(3) 0.074(3) 0.017(2) 0.006(2) 0.003(2)
C39 0.043(2) 0.058(3) 0.060(3) 0.016(2) 0.008(2) 0.010(2)
C35 0.0418(18) 0.0431(18) 0.0480(19) -0.0094(15) 0.0122(15) 0.0071(14)
C43 0.041(2) 0.132(4) 0.050(2) 0.043(2) -0.0013(16) -0.028(2)
C34 0.050(2) 0.063(2) 0.098(3) -0.043(2) 0.020(2) -0.0056(18)
C36 0.061(2) 0.041(2) 0.146(4) -0.017(2) 0.064(3) -0.0052(17)
C87 0.073(3) 0.095(4) 0.108(4) 0.023(3) 0.013(3) -0.030(3)
C84 0.109(6) 0.038(3) 0.045(3) -0.008(2) 0.006(3) -0.021(3)
C86 0.047(2) 0.170(5) 0.086(3) 0.032(3) -0.009(2) -0.050(3)
C88 0.049(2) 0.139(5) 0.088(3) 0.067(3) 0.008(2) -0.004(3)
C85 0.037(2) 0.103(3) 0.080(3) 0.044(3) -0.0072(19) -0.003(2)
C81 0.104(6) 0.040(4) 0.052(4) -0.013(3) -0.024(3) -0.027(3)
C82 0.078(5) 0.068(6) 0.109(6) -0.059(6) -0.011(4) -0.001(4)
C83 0.139(7) 0.048(3) 0.055(4) -0.009(3) -0.039(4) -0.005(4)
C94 0.117(5) 0.197(8) 0.079(4) 0.030(5) 0.006(3) -0.063(5)
C93 0.222(10) 0.186(9) 0.225(11) -0.117(8) 0.167(9) -0.106(8)
C92 0.134(7) 0.158(8) 0.192(9) -0.012(7) 0.068(6) -0.030(6)
C91 0.175(9) 0.204(10) 0.295(14) -0.195(11) 0.067(9) -0.054(8)
C90 0.353(17) 0.181(10) 0.219(11) 0.124(9) 0.063(11) 0.125(10)
C89 0.367(15) 0.294(12) 0.061(4) -0.040(6) -0.052(6) 0.210(12)
O5A 0.042(6) 0.022(4) 0.033(4) -0.005(3) 0.009(4) -0.013(4)
C84A 0.155(15) 0.053(6) 0.050(6) -0.010(5) -0.018(7) -0.039(8)
C83A 0.155(15) 0.053(6) 0.050(6) -0.010(5) -0.018(7) -0.039(8)
C82A 0.155(15) 0.053(6) 0.050(6) -0.010(5) -0.018(7) -0.039(8)
C81A 0.155(15) 0.053(6) 0.050(6) -0.010(5) -0.018(7) -0.039(8)
C37A 0.092(9) 0.053(7) 0.090(10) 0.012(6) -0.022(7) 0.019(6)
C38A 0.092(9) 0.053(7) 0.090(10) 0.012(6) -0.022(7) 0.019(6)
C39A 0.092(9) 0.053(7) 0.090(10) 0.012(6) -0.022(7) 0.019(6)
C40A 0.092(9) 0.053(7) 0.090(10) 0.012(6) -0.022(7) 0.019(6)
O2A 0.072(16) 0.037(11) 0.105(18) 0.009(9) -0.010(11) 0.009(9)

loop_
_atom_type_symbol
_atom_type_description
_atom_type_scat_dispersion_real
_atom_type_scat_dispersion_imag
_atom_type_scat_source
C C 0.0033 0.0016 'International Tables Vol C Tables 4.2.6.8 and 6.1.1.4'
H H 0.0000 0.0000 'International Tables Vol C Tables 4.2.6.8 and 6.1.1.4'
Fe Fe 0.3463 0.8444 'International Tables Vol C Tables 4.2.6.8 and 6.1.1.4'
N N 0.0061 0.0033 'International Tables Vol C Tables 4.2.6.8 and 6.1.1.4'
Na Na 0.0362 0.0249 'International Tables Vol C Tables 4.2.6.8 and 6.1.1.4'
O O 0.0106 0.0060 'International Tables Vol C Tables 4.2.6.8 and 6.1.1.4'

loop_
_geom_angle_atom_site_label_1
_geom_angle_atom_site_label_2
_geom_angle_atom_site_label_3
_geom_angle
_geom_angle_site_symmetry_1
_geom_angle_site_symmetry_3
C4 Fe1 C5 41.81(9) . .
C4 Fe1 C19 119.45(9) . .
C4 Fe1 Na1 143.09(7) . .
C5 Fe1 C19 94.65(9) . .
C5 Fe1 Na1 115.81(7) . .
C20 Fe1 C4 90.24(9) . .
C20 Fe1 C5 91.40(9) . .
C20 Fe1 C19 41.74(9) . .
C20 Fe1 Na1 123.66(7) . .
C19 Fe1 Na1 85.46(7) . .
N2 Fe1 C4 134.65(9) . .
N2 Fe1 C5 174.82(9) . .
N2 Fe1 C20 92.43(9) . .
N2 Fe1 C19 90.53(9) . .
N2 Fe1 Na1 64.61(6) . .
N1 Fe1 C4 90.84(9) . .
N1 Fe1 C5 93.43(9) . .
N1 Fe1 C20 173.86(9) . .
N1 Fe1 C19 141.29(9) . .
N1 Fe1 N2 82.53(8) . .
N1 Fe1 Na1 57.15(6) . .
N3 Fe2 C63 141.67(9) . .
N3 Fe2 C64 173.60(9) . .
N3 Fe2 C49 93.00(8) . .
N3 Fe2 C48 90.33(8) . .
N3 Fe2 Na2 59.51(6) . .
N4 Fe2 N3 82.08(8) . .
N4 Fe2 C63 90.60(9) . .
N4 Fe2 C64 92.60(9) . .
N4 Fe2 C49 175.04(9) . .
N4 Fe2 C48 137.14(9) . .
N4 Fe2 Na2 61.77(6) . .
C63 Fe2 Na2 83.85(7) . .
C64 Fe2 C63 41.35(9) . .
C64 Fe2 Na2 120.92(7) . .
C49 Fe2 C63 93.71(9) . .
C49 Fe2 C64 92.27(9) . .
C49 Fe2 C48 41.71(9) . .
C49 Fe2 Na2 116.23(7) . .
C48 Fe2 C63 118.73(9) . .
C48 Fe2 C64 91.19(9) . .
C48 Fe2 Na2 144.61(7) . .
Fe1 C4 H4 112.7 . .
C5 C4 Fe1 69.47(12) . .
C5 C4 H4 112.7 . .
C5 C4 C3 123.1(2) . .
C3 C4 Fe1 119.36(16) . .
C3 C4 H4 112.7 . .
Fe1 C5 H5 113.5 . .
C4 C5 Fe1 68.72(12) . .
C4 C5 H5 113.5 . .
C4 C5 C6 124.7(2) . .
C6 C5 Fe1 115.37(15) . .
C6 C5 H5 113.5 . .
C6 C7 C1 119.3(2) . .
C8 C7 C6 120.0(2) . .
C8 C7 C1 120.7(2) . .
C10 C11 H11 119.1 . .
C10 C11 C6 121.8(2) . .
C6 C11 H11 119.1 . .
C10 C9 H9 120.3 . .
C10 C9 C8 119.4(2) . .
C8 C9 H9 120.3 . .
C11 C10 H10 120.0 . .
C9 C10 C11 120.0(2) . .
C9 C10 H10 120.0 . .
C7 C6 C5 122.9(2) . .
C11 C6 C5 119.3(2) . .
C11 C6 C7 117.8(2) . .
C7 C8 C9 121.0(3) . .
C7 C8 H8 119.5 . .
C9 C8 H8 119.5 . .
C13 C12 H12 119.3 . .
C13 C12 C3 121.4(3) . .
C3 C12 H12 119.3 . .
C14 C15 H15 119.6 . .
C14 C15 C2 120.8(3) . .
C2 C15 H15 119.6 . .
C12 C13 H13 120.0 . .
C14 C13 C12 119.9(3) . .
C14 C13 H13 120.0 . .
C15 C14 H14 120.1 . .
C13 C14 C15 119.9(3) . .
C13 C14 H14 120.1 . .
C12 C3 C4 119.1(2) . .
C2 C3 C4 122.8(2) . .
C2 C3 C12 118.0(2) . .
C15 C2 C3 120.0(2) . .
C15 C2 C1 121.7(2) . .
C3 C2 C1 118.3(2) . .
C18 C27 H27 119.2 . .
C28 C27 H27 119.2 . .
C28 C27 C18 121.5(2) . .
C18 C17 C16 118.7(2) . .
C30 C17 C18 120.1(2) . .
C30 C17 C16 121.2(2) . .
C27 C18 C17 117.6(2) . .
C27 C18 C19 119.6(2) . .
C17 C18 C19 122.8(2) . .
C17 C30 H30 119.5 . .
C29 C30 C17 120.9(2) . .
C29 C30 H30 119.5 . .
C27 C28 H28 119.9 . .
C29 C28 C27 120.2(2) . .
C29 C28 H28 119.9 . .
C30 C29 H29 120.2 . .
C28 C29 C30 119.6(2) . .
C28 C29 H29 120.2 . .
C31 C32 H32 123.1 . .
C31 C32 N2 113.7(2) . .
C31 C32 Na1 72.86(13) . .
N2 C32 H32 123.1 . .
N2 C32 Na1 84.90(13) . .
Na1 C32 H32 110.5 . .
C22 C23 H23 119.4 . .
C24 C23 H23 119.4 . .
C24 C23 C22 121.2(2) . .
C32 C31 H31 123.2 . .
C32 C31 N1 113.5(2) . .
C32 C31 Na1 78.23(14) . .
N1 C31 H31 123.2 . .
N1 C31 Na1 76.62(12) . .
Na1 C31 H31 113.4 . .
Fe1 C20 H20 113.1 . .
C19 C20 Fe1 69.65(12) . .
C19 C20 H20 113.1 . .
C19 C20 C21 126.1(2) . .
C21 C20 Fe1 114.25(15) . .
C21 C20 H20 113.1 . .
Fe1 C19 H19 113.0 . .
C18 C19 Fe1 118.55(16) . .
C18 C19 H19 113.0 . .
C20 C19 Fe1 68.61(12) . .
C20 C19 C18 123.7(2) . .
C20 C19 H19 113.0 . .
C21 C26 H26 119.2 . .
C25 C26 H26 119.2 . .
C25 C26 C21 121.5(2) . .
C23 C22 C21 119.7(2) . .
C23 C22 C16 121.6(2) . .
C21 C22 C16 118.7(2) . .
C26 C21 C20 118.7(2) . .
C26 C21 C22 118.0(2) . .
C22 C21 C20 123.2(2) . .
C26 C25 H25 120.1 . .
C26 C25 C24 119.9(2) . .
C24 C25 H25 120.1 . .
C23 C24 H24 120.3 . .
C25 C24 C23 119.5(2) . .
C25 C24 H24 120.3 . .
C17 C16 H16 109.4 . .
C22 C16 C17 108.72(18) . .
C22 C16 H16 109.4 . .
N2 C16 C17 110.09(18) . .
N2 C16 C22 109.91(18) . .
N2 C16 H16 109.4 . .
C7 C1 C2 107.71(19) . .
C7 C1 H1 109.2 . .
C2 C1 H1 109.2 . .
N1 C1 C7 110.71(18) . .
N1 C1 C2 110.70(19) . .
N1 C1 H1 109.2 . .
Fe1 N2 Na1 80.68(7) . .
C32 N2 Fe1 115.01(15) . .
C32 N2 C16 119.62(18) . .
C32 N2 Na1 67.76(12) . .
C16 N2 Fe1 124.70(14) . .
C16 N2 Na1 112.17(13) . .
Fe1 N1 Na1 87.69(7) . .
C31 N1 Fe1 114.58(15) . .
C31 N1 C1 117.43(18) . .
C31 N1 Na1 73.93(12) . .
C1 N1 Fe1 123.50(15) . .
C1 N1 Na1 126.43(14) . .
Fe2 N3 Na2 85.44(7) . .
C75 N3 Fe2 114.80(15) . .
C75 N3 C45 117.63(18) . .
C75 N3 Na2 72.95(12) . .
C45 N3 Fe2 123.92(14) . .
C45 N3 Na2 127.68(14) . .
Fe2 N4 Na2 83.41(7) . .
C76 N4 Fe2 115.45(16) . .
C76 N4 C60 119.27(19) . .
C76 N4 Na2 68.94(12) . .
C60 N4 Fe2 124.63(14) . .
C60 N4 Na2 108.35(14) . .
C67 C66 C65 120.1(2) . .
C67 C66 C60 120.7(2) . .
C65 C66 C60 119.2(2) . .
C65 C70 H70 119.1 . .
C69 C70 H70 119.1 . .
C69 C70 C65 121.8(2) . .
C66 C67 H67 119.3 . .
C68 C67 C66 121.4(2) . .
C68 C67 H67 119.3 . .
C71 C62 C63 119.7(2) . .
C71 C62 C61 117.8(2) . .
C61 C62 C63 122.5(2) . .
C67 C68 H68 120.4 . .
C69 C68 C67 119.2(2) . .
C69 C68 H68 120.4 . .
C66 C65 C64 123.1(2) . .
C70 C65 C66 117.5(2) . .
C70 C65 C64 119.4(2) . .
N3 C75 H75 123.2 . .
N3 C75 Na2 78.46(12) . .
C76 C75 N3 113.6(2) . .
C76 C75 H75 123.2 . .
C76 C75 Na2 74.31(14) . .
Na2 C75 H75 115.4 . .
N4 C76 H76 123.3 . .
N4 C76 Na2 82.94(13) . .
C75 C76 N4 113.4(2) . .
C75 C76 H76 123.3 . .
C75 C76 Na2 76.82(14) . .
Na2 C76 H76 108.6 . .
C72 C73 H73 120.4 . .
C72 C73 C74 119.2(2) . .
C74 C73 H73 120.4 . .
Fe2 C63 H63 112.8 . .
C62 C63 Fe2 118.32(15) . .
C62 C63 H63 112.8 . .
C64 C63 Fe2 69.13(12) . .
C64 C63 C62 124.2(2) . .
C64 C63 H63 112.8 . .
N4 C60 C66 109.29(19) . .
N4 C60 H60 109.2 . .
N4 C60 C61 110.11(18) . .
C66 C60 H60 109.2 . .
C66 C60 C61 109.79(19) . .
C61 C60 H60 109.2 . .
C70 C69 H69 120.0 . .
C68 C69 C70 120.0(2) . .
C68 C69 H69 120.0 . .
C62 C71 H71 119.2 . .
C72 C71 C62 121.7(2) . .
C72 C71 H71 119.2 . .
Fe2 C64 H64 113.3 . .
C65 C64 Fe2 114.13(15) . .
C65 C64 H64 113.3 . .
C63 C64 Fe2 69.52(12) . .
C63 C64 C65 125.5(2) . .
C63 C64 H64 113.3 . .
C62 C61 C60 118.5(2) . .
C74 C61 C62 119.8(2) . .
C74 C61 C60 121.7(2) . .
C73 C72 C71 120.2(2) . .
C73 C72 H72 119.9 . .
C71 C72 H72 119.9 . .
C73 C74 C61 121.4(2) . .
C73 C74 H74 119.3 . .
C61 C74 H74 119.3 . .
C50 C55 H55 119.1 . .
C54 C55 H55 119.1 . .
C54 C55 C50 121.8(2) . .
N3 C45 H45 109.2 . .
N3 C45 C46 110.33(19) . .
N3 C45 C51 110.20(18) . .
C46 C45 H45 109.2 . .
C51 C45 H45 109.2 . .
C51 C45 C46 108.76(19) . .
Fe2 C49 H49 113.3 . .
C48 C49 Fe2 69.42(12) . .
C48 C49 H49 113.3 . .
C48 C49 C50 125.16(19) . .
C50 C49 Fe2 115.03(15) . .
C50 C49 H49 113.3 . .
Fe2 C48 H48 112.7 . .
C49 C48 Fe2 68.87(12) . .
C49 C48 H48 112.7 . .
C49 C48 C47 123.8(2) . .
C47 C48 Fe2 119.30(15) . .
C47 C48 H48 112.7 . .
C59 C46 C45 121.7(2) . .
C59 C46 C47 119.9(2) . .
C47 C46 C45 118.3(2) . .
C55 C50 C49 119.6(2) . .
C55 C50 C51 117.6(2) . .
C51 C50 C49 122.8(2) . .
C55 C54 H54 120.0 . .
C53 C54 C55 120.1(2) . .
C53 C54 H54 120.0 . .
C51 C52 H52 119.4 . .
C51 C52 C53 121.2(2) . .
C53 C52 H52 119.4 . .
C50 C51 C45 119.2(2) . .
C52 C51 C45 120.7(2) . .
C52 C51 C50 120.1(2) . .
C46 C59 H59 119.5 . .
C58 C59 C46 121.0(2) . .
C58 C59 H59 119.5 . .
C54 C53 C52 119.3(2) . .
C54 C53 H53 120.4 . .
C52 C53 H53 120.4 . .
C58 C57 H57 120.0 . .
C58 C57 C56 120.1(2) . .
C56 C57 H57 120.0 . .
C59 C58 H58 120.3 . .
C57 C58 C59 119.4(2) . .
C57 C58 H58 120.3 . .
C46 C47 C48 122.5(2) . .
C56 C47 C48 119.6(2) . .
C56 C47 C46 117.9(2) . .
C57 C56 C47 121.5(2) . .
C57 C56 H56 119.2 . .
C47 C56 H56 119.2 . .
H79A C79 H79B 109.2 . .
C80 C79 H79A 111.3 . .
C80 C79 H79B 111.3 . .
C80 C79 C78 102.3(2) . .
C78 C79 H79A 111.3 . .
C78 C79 H79B 111.3 . .
C79 C80 H80A 110.7 . .
C79 C80 H80B 110.7 . .
H80A C80 H80B 108.8 . .
O4 C80 C79 105.3(2) . .
O4 C80 H80A 110.7 . .
O4 C80 H80B 110.7 . .
C79 C78 H78A 111.6 . .
C79 C78 H78B 111.6 . .
H78A C78 H78B 109.4 . .
C77 C78 C79 100.6(2) . .
C77 C78 H78A 111.6 . .
C77 C78 H78B 111.6 . .
C78 C77 H77A 110.6 . .
C78 C77 H77B 110.6 . .
H77A C77 H77B 108.7 . .
O4 C77 C78 105.6(2) . .
O4 C77 H77A 110.6 . .
O4 C77 H77B 110.6 . .
C80 O4 Na2 138.79(15) . .
C77 O4 C80 108.96(18) . .
C77 O4 Na2 111.86(14) . .
C84 O5 Na2 124.9(4) . .
C84 O5 C81 108.0(5) . .
C81 O5 Na2 125.0(6) . .
C88 O6 Na2 119.4(2) . .
C85 O6 Na2 128.3(2) . .
C85 O6 C88 108.3(3) . .
N3 Na2 Fe2 35.05(4) . .
N3 Na2 N4 51.10(6) . .
N4 Na2 Fe2 34.82(4) . .
C75 Na2 Fe2 53.76(5) . .
C75 Na2 N3 28.59(6) . .
C75 Na2 N4 47.76(6) . .
C76 Na2 Fe2 54.03(5) . .
C76 Na2 N3 48.87(7) . .
C76 Na2 N4 28.12(6) . .
C76 Na2 C75 28.87(7) . .
O4 Na2 Fe2 102.17(6) . .
O4 Na2 N3 116.76(7) . .
O4 Na2 N4 128.07(7) . .
O4 Na2 C75 144.73(8) . .
O4 Na2 C76 155.32(8) . .
O4 Na2 O5 87.92(19) . .
O4 Na2 O6 102.94(8) . .
O5 Na2 Fe2 117.1(3) . .
O5 Na2 N3 84.9(3) . .
O5 Na2 N4 130.8(2) . .
O5 Na2 C75 83.2(2) . .
O5 Na2 C76 108.01(18) . .
O6 Na2 Fe2 139.73(8) . .
O6 Na2 N3 140.24(8) . .
O6 Na2 N4 105.67(9) . .
O6 Na2 C75 111.77(8) . .
O6 Na2 C76 94.57(8) . .
O6 Na2 O5 94.8(3) . .
C32 Na1 Fe1 53.73(5) . .
C32 Na1 N2 27.34(6) . .
C31 Na1 Fe1 54.13(5) . .
C31 Na1 C32 28.91(7) . .
C31 Na1 N2 47.34(6) . .
C31 Na1 N1 29.45(6) . .
N2 Na1 Fe1 34.71(4) . .
N1 Na1 Fe1 35.17(4) . .
N1 Na1 C32 49.38(6) . .
N1 Na1 N2 51.12(6) . .
O3 Na1 Fe1 103.83(6) . .
O3 Na1 C32 156.60(8) . .
O3 Na1 C31 146.24(8) . .
O3 Na1 N2 129.95(7) . .
O3 Na1 N1 117.56(7) . .
O3 Na1 O1 92.75(8) . .
O3 Na1 O2 101.61(19) . .
O1 Na1 Fe1 124.49(8) . .
O1 Na1 C32 105.52(8) . .
O1 Na1 C31 83.49(9) . .
O1 Na1 N2 130.50(8) . .
O1 Na1 N1 90.29(9) . .
O1 Na1 O2 90.8(2) . .
O2 Na1 Fe1 134.56(19) . .
O2 Na1 C32 92.78(19) . .
O2 Na1 C31 111.96(19) . .
O2 Na1 N2 101.49(19) . .
O2 Na1 N1 140.70(19) . .
C44 O3 Na1 132.26(16) . .
C41 O3 Na1 118.44(15) . .
C41 O3 C44 109.3(2) . .
C33 O1 Na1 125.07(17) . .
C33 O1 C36 108.9(2) . .
C36 O1 Na1 125.5(2) . .
O3 C44 H44A 110.6 . .
O3 C44 H44B 110.6 . .
O3 C44 C43 105.7(2) . .
H44A C44 H44B 108.7 . .
C43 C44 H44A 110.6 . .
C43 C44 H44B 110.6 . .
O1 C33 H33A 110.5 . .
O1 C33 H33B 110.5 . .
O1 C33 C34 106.1(3) . .
H33A C33 H33B 108.7 . .
C34 C33 H33A 110.5 . .
C34 C33 H33B 110.5 . .
O3 C41 H41A 110.5 . .
O3 C41 H41B 110.5 . .
O3 C41 C42 106.3(2) . .
H41A C41 H41B 108.7 . .
C42 C41 H41A 110.5 . .
C42 C41 H41B 110.5 . .
C41 C42 H42A 110.9 . .
C41 C42 H42B 110.9 . .
H42A C42 H42B 108.9 . .
C43 C42 C41 104.4(3) . .
C43 C42 H42A 110.9 . .
C43 C42 H42B 110.9 . .
C37 O2 Na1 124.2(5) . .
C37 O2 C40 107.4(5) . .
C40 O2 Na1 128.3(4) . .
O2 C37 H37A 109.6 . .
O2 C37 H37B 109.6 . .
O2 C37 C38 110.4(5) . .
H37A C37 H37B 108.1 . .
C38 C37 H37A 109.6 . .
C38 C37 H37B 109.6 . .
C37 C38 H38A 110.9 . .
C37 C38 H38B 110.9 . .
C37 C38 C39 104.1(4) . .
H38A C38 H38B 109.0 . .
C39 C38 H38A 110.9 . .
C39 C38 H38B 110.9 . .
O2 C40 H40A 110.3 . .
O2 C40 H40B 110.3 . .
O2 C40 C39 107.2(4) . .
H40A C40 H40B 108.5 . .
C39 C40 H40A 110.3 . .
C39 C40 H40B 110.3 . .
C38 C39 H39A 111.2 . .
C38 C39 H39B 111.2 . .
C40 C39 C38 102.9(4) . .
C40 C39 H39A 111.2 . .
C40 C39 H39B 111.2 . .
H39A C39 H39B 109.1 . .
H35A C35 H35B 112(3) . .
C34 C35 H35A 103.7(19) . .
C34 C35 H35B 114(2) . .
C36 C35 H35A 109.6(19) . .
C36 C35 H35B 114(2) . .
C36 C35 C34 101.9(3) . .
C44 C43 H43A 110.7 . .
C44 C43 H43B 110.7 . .
C42 C43 C44 105.3(3) . .
C42 C43 H43A 110.7 . .
C42 C43 H43B 110.7 . .
H43A C43 H43B 108.8 . .
C33 C34 C35 102.9(3) . .
C33 C34 H34A 111.2 . .
C33 C34 H34B 111.2 . .
C35 C34 H34A 111.2 . .
C35 C34 H34B 111.2 . .
H34A C34 H34B 109.1 . .
O1 C36 C35 107.1(3) . .
O1 C36 H36A 110.3 . .
O1 C36 H36B 110.3 . .
C35 C36 H36A 110.3 . .
C35 C36 H36B 110.3 . .
H36A C36 H36B 108.6 . .
H87A C87 H87B 108.9 . .
C86 C87 H87A 110.8 . .
C86 C87 H87B 110.8 . .
C86 C87 C88 104.8(4) . .
C88 C87 H87A 110.8 . .
C88 C87 H87B 110.8 . .
O5 C84 H84A 110.0 . .
O5 C84 H84B 110.0 . .
O5 C84 C83 108.6(6) . .
H84A C84 H84B 108.3 . .
C83 C84 H84A 110.0 . .
C83 C84 H84B 110.0 . .
C87 C86 H86A 110.7 . .
C87 C86 H86B 110.7 . .
C87 C86 C85 105.2(4) . .
H86A C86 H86B 108.8 . .
C85 C86 H86A 110.7 . .
C85 C86 H86B 110.7 . .
O6 C88 C87 108.4(3) . .
O6 C88 H88A 110.0 . .
O6 C88 H88B 110.0 . .
C87 C88 H88A 110.0 . .
C87 C88 H88B 110.0 . .
H88A C88 H88B 108.4 . .
O6 C85 C86 105.8(3) . .
O6 C85 H85A 110.6 . .
O6 C85 H85B 110.6 . .
C86 C85 H85A 110.6 . .
C86 C85 H85B 110.6 . .
H85A C85 H85B 108.7 . .
O5 C81 H81A 111.4 . .
O5 C81 H81B 111.4 . .
H81A C81 H81B 109.3 . .
C82 C81 O5 101.7(7) . .
C82 C81 H81A 111.4 . .
C82 C81 H81B 111.4 . .
C81 C82 H82A 109.4 . .
C81 C82 H82B 109.4 . .
H82A C82 H82B 108.0 . .
C83 C82 C81 111.0(7) . .
C83 C82 H82A 109.4 . .
C83 C82 H82B 109.4 . .
C84 C83 H83A 110.7 . .
C84 C83 H83B 110.7 . .
C82 C83 C84 105.0(6) . .
C82 C83 H83A 110.7 . .
C82 C83 H83B 110.7 . .
H83A C83 H83B 108.8 . .
H94A C94 H94B 109.5 . .
H94A C94 H94C 109.5 . .
H94B C94 H94C 109.5 . .
C93 C94 H94A 109.5 . .
C93 C94 H94B 109.5 . .
C93 C94 H94C 109.5 . .
C94 C93 H93A 108.1 . .
C94 C93 H93B 108.1 . .
H93A C93 H93B 107.3 . .
C92 C93 C94 117.0(7) . .
C92 C93 H93A 108.1 . .
C92 C93 H93B 108.1 . .
C93 C92 H92A 106.3 . .
C93 C92 H92B 106.3 . .
C93 C92 C91 124.3(9) . .
H92A C92 H92B 106.4 . .
C91 C92 H92A 106.3 . .
C91 C92 H92B 106.3 . .
C92 C91 H91A 108.9 . .
C92 C91 H91B 108.9 . .
H91A C91 H91B 107.7 . .
C90 C91 C92 113.5(7) . .
C90 C91 H91A 108.9 . .
C90 C91 H91B 108.9 . .
C91 C90 H90A 112.0 . .
C91 C90 H90B 112.0 . .
C91 C90 C89 98.6(9) . .
H90A C90 H90B 109.7 . .
C89 C90 H90A 112.0 . .
C89 C90 H90B 112.0 . .
C90 C89 H89A 109.5 . .
C90 C89 H89B 109.5 . .
C90 C89 H89C 109.5 . .
H89A C89 H89B 109.5 . .
H89A C89 H89C 109.5 . .
H89B C89 H89C 109.5 . .
C81A O5A C84A 111.9(15) . .
O5A C84A H84C 111.7 . .
O5A C84A H84D 111.7 . .
O5A C84A C83A 100.2(15) . .
H84C C84A H84D 109.5 . .
C83A C84A H84C 111.7 . .
C83A C84A H84D 111.7 . .
C84A C83A H83C 111.2 . .
C84A C83A H83D 111.2 . .
H83C C83A H83D 109.1 . .
C82A C83A C84A 102.9(15) . .
C82A C83A H83C 111.2 . .
C82A C83A H83D 111.2 . .
C83A C82A H82C 112.0 . .
C83A C82A H82D 112.0 . .
H82C C82A H82D 109.7 . .
C81A C82A C83A 98.7(16) . .
C81A C82A H82C 112.0 . .
C81A C82A H82D 112.0 . .
O5A C81A C82A 103(2) . .
O5A C81A H81C 111.1 . .
O5A C81A H81D 111.1 . .
C82A C81A H81C 111.1 . .
C82A C81A H81D 111.1 . .
H81C C81A H81D 109.0 . .
H37C C37A H37D 109.0 . .
C38A C37A H37C 111.1 . .
C38A C37A H37D 111.1 . .
O2A C37A H37C 111.1 . .
O2A C37A H37D 111.1 . .
O2A C37A C38A 103(2) . .
C37A C38A H38C 110.4 . .
C37A C38A H38D 110.4 . .
C37A C38A C39A 106.8(18) . .
H38C C38A H38D 108.6 . .
C39A C38A H38C 110.4 . .
C39A C38A H38D 110.4 . .
C38A C39A H39C 111.2 . .
C38A C39A H39D 111.2 . .
C38A C39A C40A 102.8(16) . .
H39C C39A H39D 109.1 . .
C40A C39A H39C 111.2 . .
C40A C39A H39D 111.2 . .
C39A C40A H40C 110.7 . .
C39A C40A H40D 110.7 . .
H40C C40A H40D 108.8 . .
O2A C40A C39A 105(2) . .
O2A C40A H40C 110.7 . .
O2A C40A H40D 110.7 . .
C37A O2A C40A 106(2) . .

loop_
_geom_bond_atom_site_label_1
_geom_bond_atom_site_label_2
_geom_bond_distance
_geom_bond_site_symmetry_2
Fe1 C4 2.025(2) .
Fe1 C5 2.035(2) .
Fe1 C20 2.025(2) .
Fe1 C19 2.039(2) .
Fe1 N2 1.8793(19) .
Fe1 N1 1.8776(19) .
Fe1 Na1 3.2573(10) .
Fe2 N3 1.8838(18) .
Fe2 N4 1.8791(19) .
Fe2 C63 2.046(2) .
Fe2 C64 2.041(2) .
Fe2 C49 2.031(2) .
Fe2 C48 2.039(2) .
Fe2 Na2 3.2695(11) .
C4 H4 1.0000 .
C4 C5 1.449(3) .
C4 C3 1.474(3) .
C5 H5 1.0000 .
C5 C6 1.471(3) .
C7 C6 1.412(3) .
C7 C8 1.391(3) .
C7 C1 1.514(3) .
C11 H11 0.9500 .
C11 C10 1.389(4) .
C11 C6 1.404(3) .
C9 H9 0.9500 .
C9 C10 1.379(4) .
C9 C8 1.401(4) .
C10 H10 0.9500 .
C8 H8 0.9500 .
C12 H12 0.9500 .
C12 C13 1.388(4) .
C12 C3 1.407(3) .
C15 H15 0.9500 .
C15 C14 1.390(4) .
C15 C2 1.395(3) .
C13 H13 0.9500 .
C13 C14 1.379(4) .
C14 H14 0.9500 .
C3 C2 1.404(3) .
C2 C1 1.526(3) .
C27 H27 0.9500 .
C27 C18 1.405(3) .
C27 C28 1.385(4) .
C17 C18 1.410(3) .
C17 C30 1.393(3) .
C17 C16 1.523(3) .
C18 C19 1.475(3) .
C30 H30 0.9500 .
C30 C29 1.386(4) .
C28 H28 0.9500 .
C28 C29 1.381(4) .
C29 H29 0.9500 .
C32 H32 0.9500 .
C32 C31 1.368(3) .
C32 N2 1.375(3) .
C32 Na1 2.771(2) .
C23 H23 0.9500 .
C23 C22 1.394(3) .
C23 C24 1.390(4) .
C31 H31 0.9500 .
C31 N1 1.384(3) .
C31 Na1 2.705(2) .
C20 H20 1.0000 .
C20 C19 1.448(3) .
C20 C21 1.465(3) .
C19 H19 1.0000 .
C26 H26 0.9500 .
C26 C21 1.404(3) .
C26 C25 1.389(3) .
C22 C21 1.416(3) .
C22 C16 1.511(3) .
C25 H25 0.9500 .
C25 C24 1.390(4) .
C24 H24 0.9500 .
C16 H16 1.0000 .
C16 N2 1.466(3) .
C1 H1 1.0000 .
C1 N1 1.473(3) .
N2 Na1 2.982(2) .
N1 Na1 2.738(2) .
N3 C75 1.380(3) .
N3 C45 1.470(3) .
N3 Na2 2.826(2) .
N4 C76 1.377(3) .
N4 C60 1.465(3) .
N4 Na2 2.900(2) .
C66 C67 1.395(3) .
C66 C65 1.416(3) .
C66 C60 1.515(3) .
C70 H70 0.9500 .
C70 C65 1.405(3) .
C70 C69 1.393(3) .
C67 H67 0.9500 .
C67 C68 1.389(4) .
C62 C63 1.480(3) .
C62 C71 1.400(3) .
C62 C61 1.417(3) .
C68 H68 0.9500 .
C68 C69 1.388(4) .
C65 C64 1.468(3) .
C75 H75 0.9500 .
C75 C76 1.368(3) .
C75 Na2 2.758(2) .
C76 H76 0.9500 .
C76 Na2 2.727(3) .
C73 H73 0.9500 .
C73 C72 1.386(4) .
C73 C74 1.390(4) .
C63 H63 1.0000 .
C63 C64 1.443(3) .
C60 H60 1.0000 .
C60 C61 1.518(3) .
C69 H69 0.9500 .
C71 H71 0.9500 .
C71 C72 1.389(4) .
C64 H64 1.0000 .
C61 C74 1.392(3) .
C72 H72 0.9500 .
C74 H74 0.9500 .
C55 H55 0.9500 .
C55 C50 1.407(3) .
C55 C54 1.388(3) .
C45 H45 1.0000 .
C45 C46 1.526(3) .
C45 C51 1.515(3) .
C49 H49 1.0000 .
C49 C48 1.449(3) .
C49 C50 1.471(3) .
C48 H48 1.0000 .
C48 C47 1.473(3) .
C46 C59 1.394(3) .
C46 C47 1.413(3) .
C50 C51 1.414(3) .
C54 H54 0.9500 .
C54 C53 1.385(4) .
C52 H52 0.9500 .
C52 C51 1.393(3) .
C52 C53 1.395(4) .
C59 H59 0.9500 .
C59 C58 1.393(4) .
C53 H53 0.9500 .
C57 H57 0.9500 .
C57 C58 1.387(4) .
C57 C56 1.387(4) .
C58 H58 0.9500 .
C47 C56 1.406(3) .
C56 H56 0.9500 .
C79 H79A 0.9900 .
C79 H79B 0.9900 .
C79 C80 1.518(4) .
C79 C78 1.523(4) .
C80 H80A 0.9900 .
C80 H80B 0.9900 .
C80 O4 1.453(3) .
C78 H78A 0.9900 .
C78 H78B 0.9900 .
C78 C77 1.511(4) .
C77 H77A 0.9900 .
C77 H77B 0.9900 .
C77 O4 1.445(3) .
O4 Na2 2.2855(19) .
O5 Na2 2.362(8) .
O5 C84 1.386(10) .
O5 C81 1.512(10) .
O6 Na2 2.332(3) .
O6 C88 1.423(4) .
O6 C85 1.396(4) .
Na2 O5A 2.292(14) .
Na1 O3 2.302(2) .
Na1 O1 2.321(2) .
Na1 O2 2.352(7) .
O3 C44 1.442(3) .
O3 C41 1.435(3) .
O1 C33 1.418(4) .
O1 C36 1.447(4) .
C44 H44A 0.9900 .
C44 H44B 0.9900 .
C44 C43 1.506(4) .
C33 H33A 0.9900 .
C33 H33B 0.9900 .
C33 C34 1.504(4) .
C41 H41A 0.9900 .
C41 H41B 0.9900 .
C41 C42 1.494(4) .
C42 H42A 0.9900 .
C42 H42B 0.9900 .
C42 C43 1.456(5) .
O2 C37 1.402(8) .
O2 C40 1.436(9) .
C37 H37A 0.9900 .
C37 H37B 0.9900 .
C37 C38 1.494(7) .
C38 H38A 0.9900 .
C38 H38B 0.9900 .
C38 C39 1.520(7) .
C40 H40A 0.9900 .
C40 H40B 0.9900 .
C40 C39 1.505(6) .
C39 H39A 0.9900 .
C39 H39B 0.9900 .
C35 H35A 1.04(3) .
C35 H35B 0.96(4) .
C35 C34 1.509(5) .
C35 C36 1.478(5) .
C43 H43A 0.9900 .
C43 H43B 0.9900 .
C34 H34A 0.9900 .
C34 H34B 0.9900 .
C36 H36A 0.9900 .
C36 H36B 0.9900 .
C87 H87A 0.9900 .
C87 H87B 0.9900 .
C87 C86 1.441(7) .
C87 C88 1.471(6) .
C84 H84A 0.9900 .
C84 H84B 0.9900 .
C84 C83 1.452(8) .
C86 H86A 0.9900 .
C86 H86B 0.9900 .
C86 C85 1.494(6) .
C88 H88A 0.9900 .
C88 H88B 0.9900 .
C85 H85A 0.9900 .
C85 H85B 0.9900 .
C81 H81A 0.9900 .
C81 H81B 0.9900 .
C81 C82 1.418(9) .
C82 H82A 0.9900 .
C82 H82B 0.9900 .
C82 C83 1.396(10) .
C83 H83A 0.9900 .
C83 H83B 0.9900 .
C94 H94A 0.9800 .
C94 H94B 0.9800 .
C94 H94C 0.9800 .
C94 C93 1.441(9) .
C93 H93A 0.9900 .
C93 H93B 0.9900 .
C93 C92 1.437(10) .
C92 H92A 0.9900 .
C92 H92B 0.9900 .
C92 C91 1.625(11) .
C91 H91A 0.9900 .
C91 H91B 0.9900 .
C91 C90 1.620(11) .
C90 H90A 0.9900 .
C90 H90B 0.9900 .
C90 C89 1.621(12) .
C89 H89A 0.9800 .
C89 H89B 0.9800 .
C89 H89C 0.9800 .
O5A C84A 1.40(3) .
O5A C81A 1.28(3) .
C84A H84C 0.9900 .
C84A H84D 0.9900 .
C84A C83A 1.578(16) .
C83A H83C 0.9900 .
C83A H83D 0.9900 .
C83A C82A 1.503(17) .
C82A H82C 0.9900 .
C82A H82D 0.9900 .
C82A C81A 1.477(17) .
C81A H81C 0.9900 .
C81A H81D 0.9900 .
C37A H37C 0.9900 .
C37A H37D 0.9900 .
C37A C38A 1.436(17) .
C37A O2A 1.402(19) .
C38A H38C 0.9900 .
C38A H38D 0.9900 .
C38A C39A 1.478(18) .
C39A H39C 0.9900 .
C39A H39D 0.9900 .
C39A C40A 1.504(17) .
C40A H40C 0.9900 .
C40A H40D 0.9900 .
C40A O2A 1.405(19) .

loop_
_geom_torsion_atom_site_label_1
_geom_torsion_atom_site_label_2
_geom_torsion_atom_site_label_3
_geom_torsion_atom_site_label_4
_geom_torsion
_geom_torsion_site_symmetry_1
_geom_torsion_site_symmetry_2
_geom_torsion_site_symmetry_3
_geom_torsion_site_symmetry_4
Fe1 C4 C5 C6 -106.8(2) . . . .
Fe1 C4 C3 C12 -141.20(19) . . . .
Fe1 C4 C3 C2 41.5(3) . . . .
Fe1 C5 C6 C7 -42.1(3) . . . .
Fe1 C5 C6 C11 135.62(18) . . . .
Fe1 C20 C19 C18 110.8(2) . . . .
Fe1 C20 C21 C26 130.57(18) . . . .
Fe1 C20 C21 C22 -47.5(3) . . . .
Fe2 N3 C75 C76 -9.5(3) . . . .
Fe2 N3 C75 Na2 -76.51(11) . . . .
Fe2 N3 C45 C46 -64.3(2) . . . .
Fe2 N3 C45 C51 55.8(2) . . . .
Fe2 N4 C76 C75 -0.9(3) . . . .
Fe2 N4 C76 Na2 71.37(13) . . . .
Fe2 N4 C60 C66 57.3(2) . . . .
Fe2 N4 C60 C61 -63.3(2) . . . .
Fe2 C63 C64 C65 105.6(2) . . . .
Fe2 C49 C48 C47 -111.9(2) . . . .
Fe2 C49 C50 C55 -133.67(19) . . . .
Fe2 C49 C50 C51 43.8(3) . . . .
Fe2 C48 C47 C46 -42.0(3) . . . .
Fe2 C48 C47 C56 139.7(2) . . . .
C4 Fe1 N2 C32 -80.8(2) . . . .
C4 Fe1 N2 C16 108.58(19) . . . .
C4 Fe1 N2 Na1 -140.83(11) . . . .
C4 Fe1 N1 C31 128.37(17) . . . .
C4 Fe1 N1 C1 -27.17(18) . . . .
C4 Fe1 N1 Na1 -160.48(8) . . . .
C4 C5 C6 C7 38.7(3) . . . .
C4 C5 C6 C11 -143.6(2) . . . .
C4 C3 C2 C15 173.2(2) . . . .
C4 C3 C2 C1 -5.1(3) . . . .
C5 Fe1 N1 C31 170.13(16) . . . .
C5 Fe1 N1 C1 14.59(19) . . . .
C5 Fe1 N1 Na1 -118.72(8) . . . .
C5 C4 C3 C12 135.3(2) . . . .
C5 C4 C3 C2 -41.9(3) . . . .
C7 C1 N1 Fe1 -55.6(2) . . . .
C7 C1 N1 C31 149.5(2) . . . .
C7 C1 N1 Na1 59.8(2) . . . .
C10 C11 C6 C5 -178.4(2) . . . .
C10 C11 C6 C7 -0.6(3) . . . .
C10 C9 C8 C7 -0.3(4) . . . .
C6 C7 C8 C9 -1.5(4) . . . .
C6 C7 C1 C2 -68.7(3) . . . .
C6 C7 C1 N1 52.4(3) . . . .
C6 C11 C10 C9 -1.3(4) . . . .
C8 C7 C6 C5 179.7(2) . . . .
C8 C7 C6 C11 1.9(3) . . . .
C8 C7 C1 C2 109.7(2) . . . .
C8 C7 C1 N1 -129.1(2) . . . .
C8 C9 C10 C11 1.7(4) . . . .
C12 C13 C14 C15 -1.9(4) . . . .
C12 C3 C2 C15 -4.1(3) . . . .
C12 C3 C2 C1 177.6(2) . . . .
C15 C2 C1 C7 -103.7(3) . . . .
C15 C2 C1 N1 135.1(2) . . . .
C13 C12 C3 C4 -175.3(2) . . . .
C13 C12 C3 C2 2.1(4) . . . .
C14 C15 C2 C3 3.1(4) . . . .
C14 C15 C2 C1 -178.6(2) . . . .
C3 C4 C5 Fe1 112.4(2) . . . .
C3 C4 C5 C6 5.5(3) . . . .
C3 C12 C13 C14 0.9(4) . . . .
C3 C2 C1 C7 74.5(3) . . . .
C3 C2 C1 N1 -46.6(3) . . . .
C2 C15 C14 C13 -0.1(4) . . . .
C2 C1 N1 Fe1 63.8(2) . . . .
C2 C1 N1 C31 -91.1(2) . . . .
C2 C1 N1 Na1 179.13(14) . . . .
C27 C18 C19 Fe1 -140.35(19) . . . .
C27 C18 C19 C20 137.5(2) . . . .
C27 C28 C29 C30 -0.9(4) . . . .
C17 C18 C19 Fe1 42.2(3) . . . .
C17 C18 C19 C20 -40.0(3) . . . .
C17 C30 C29 C28 -0.5(4) . . . .
C17 C16 N2 Fe1 63.1(2) . . . .
C17 C16 N2 C32 -107.1(2) . . . .
C17 C16 N2 Na1 -30.9(2) . . . .
C18 C27 C28 C29 0.5(4) . . . .
C18 C17 C30 C29 2.4(4) . . . .
C18 C17 C16 C22 73.4(3) . . . .
C18 C17 C16 N2 -47.1(3) . . . .
C30 C17 C18 C27 -2.7(3) . . . .
C30 C17 C18 C19 174.8(2) . . . .
C30 C17 C16 C22 -105.9(3) . . . .
C30 C17 C16 N2 133.6(2) . . . .
C28 C27 C18 C17 1.3(4) . . . .
C28 C27 C18 C19 -176.3(2) . . . .
C32 C31 N1 Fe1 9.2(3) . . . .
C32 C31 N1 C1 166.3(2) . . . .
C32 C31 N1 Na1 -70.60(18) . . . .
C23 C22 C21 C20 -177.1(2) . . . .
C23 C22 C21 C26 4.8(3) . . . .
C23 C22 C16 C17 109.7(2) . . . .
C23 C22 C16 N2 -129.7(2) . . . .
C31 C32 N2 Fe1 1.3(3) . . . .
C31 C32 N2 C16 172.4(2) . . . .
C31 C32 N2 Na1 68.76(18) . . . .
C20 Fe1 N2 C32 -173.56(17) . . . .
C20 Fe1 N2 C16 15.85(18) . . . .
C20 Fe1 N2 Na1 126.43(7) . . . .
C19 Fe1 N2 C32 144.73(17) . . . .
C19 Fe1 N2 C16 -25.87(18) . . . .
C19 Fe1 N2 Na1 84.72(7) . . . .
C19 Fe1 N1 C31 -88.1(2) . . . .
C19 Fe1 N1 C1 116.40(19) . . . .
C19 Fe1 N1 Na1 -16.91(15) . . . .
C19 C20 C21 C26 -147.7(2) . . . .
C19 C20 C21 C22 34.2(3) . . . .
C26 C25 C24 C23 3.0(4) . . . .
C22 C23 C24 C25 -1.2(4) . . . .
C22 C16 N2 Fe1 -56.7(2) . . . .
C22 C16 N2 C32 133.1(2) . . . .
C22 C16 N2 Na1 -150.66(14) . . . .
C21 C20 C19 Fe1 -105.8(2) . . . .
C21 C20 C19 C18 5.1(3) . . . .
C21 C26 C25 C24 -0.8(4) . . . .
C21 C22 C16 C17 -71.4(2) . . . .
C21 C22 C16 N2 49.2(3) . . . .
C25 C26 C21 C20 178.8(2) . . . .
C25 C26 C21 C22 -3.1(3) . . . .
C24 C23 C22 C21 -2.8(3) . . . .
C24 C23 C22 C16 176.2(2) . . . .
C16 C17 C18 C27 178.0(2) . . . .
C16 C17 C18 C19 -4.5(3) . . . .
C16 C17 C30 C29 -178.3(2) . . . .
C16 C22 C21 C20 3.9(3) . . . .
C16 C22 C21 C26 -174.1(2) . . . .
C1 C7 C6 C5 -1.8(3) . . . .
C1 C7 C6 C11 -179.6(2) . . . .
C1 C7 C8 C9 -179.9(2) . . . .
N2 Fe1 N1 C31 -6.62(16) . . . .
N2 Fe1 N1 C1 -162.16(19) . . . .
N2 Fe1 N1 Na1 64.53(7) . . . .
N2 C32 C31 N1 -6.7(3) . . . .
N2 C32 C31 Na1 -76.29(18) . . . .
N1 Fe1 N2 C32 2.93(16) . . . .
N1 Fe1 N2 C16 -167.67(19) . . . .
N1 Fe1 N2 Na1 -57.08(7) . . . .
N3 Fe2 N4 C76 -3.35(16) . . . .
N3 Fe2 N4 C60 167.34(19) . . . .
N3 Fe2 N4 Na2 59.55(7) . . . .
N3 C75 C76 N4 6.6(3) . . . .
N3 C75 C76 Na2 -69.56(17) . . . .
N3 C45 C46 C59 -134.3(2) . . . .
N3 C45 C46 C47 47.1(3) . . . .
N3 C45 C51 C50 -52.1(3) . . . .
N3 C45 C51 C52 126.7(2) . . . .
N4 Fe2 N3 C75 7.02(16) . . . .
N4 Fe2 N3 C45 164.92(18) . . . .
N4 Fe2 N3 Na2 -61.82(7) . . . .
N4 C60 C61 C62 48.7(3) . . . .
N4 C60 C61 C74 -129.3(2) . . . .
C66 C67 C68 C69 0.2(4) . . . .
C66 C65 C64 Fe2 45.7(3) . . . .
C66 C65 C64 C63 -35.6(3) . . . .
C66 C60 C61 C62 -71.7(3) . . . .
C66 C60 C61 C74 110.3(2) . . . .
C70 C65 C64 Fe2 -132.23(18) . . . .
C70 C65 C64 C63 146.5(2) . . . .
C67 C66 C65 C70 -1.6(3) . . . .
C67 C66 C65 C64 -179.5(2) . . . .
C67 C66 C60 N4 126.8(2) . . . .
C67 C66 C60 C61 -112.4(2) . . . .
C67 C68 C69 C70 -1.3(4) . . . .
C62 C63 C64 Fe2 -110.8(2) . . . .
C62 C63 C64 C65 -5.1(3) . . . .
C62 C71 C72 C73 -0.5(4) . . . .
C62 C61 C74 C73 -0.1(4) . . . .
C65 C66 C67 C68 1.2(4) . . . .
C65 C66 C60 N4 -51.1(3) . . . .
C65 C66 C60 C61 69.8(3) . . . .
C65 C70 C69 C68 1.0(4) . . . .
C75 N3 C45 C46 93.0(2) . . . .
C75 N3 C45 C51 -146.9(2) . . . .
C76 N4 C60 C66 -132.3(2) . . . .
C76 N4 C60 C61 107.0(2) . . . .
C63 Fe2 N3 C75 87.9(2) . . . .
C63 Fe2 N3 C45 -114.23(19) . . . .
C63 Fe2 N3 Na2 19.03(15) . . . .
C63 Fe2 N4 C76 -145.59(17) . . . .
C63 Fe2 N4 C60 25.09(19) . . . .
C63 Fe2 N4 Na2 -82.70(7) . . . .
C63 C62 C71 C72 179.3(2) . . . .
C63 C62 C61 C60 3.0(3) . . . .
C63 C62 C61 C74 -179.0(2) . . . .
C60 N4 C76 C75 -172.2(2) . . . .
C60 N4 C76 Na2 -99.85(18) . . . .
C60 C66 C67 C68 -176.6(2) . . . .
C60 C66 C65 C70 176.3(2) . . . .
C60 C66 C65 C64 -1.6(3) . . . .
C60 C61 C74 C73 177.8(2) . . . .
C69 C70 C65 C66 0.5(3) . . . .
C69 C70 C65 C64 178.5(2) . . . .
C71 C62 C63 Fe2 138.86(19) . . . .
C71 C62 C63 C64 -138.2(2) . . . .
C71 C62 C61 C60 -177.6(2) . . . .
C71 C62 C61 C74 0.4(3) . . . .
C64 Fe2 N4 C76 173.09(17) . . . .
C64 Fe2 N4 C60 -16.23(19) . . . .
C64 Fe2 N4 Na2 -124.02(7) . . . .
C61 C62 C63 Fe2 -41.7(3) . . . .
C61 C62 C63 C64 41.2(3) . . . .
C61 C62 C71 C72 -0.1(4) . . . .
C72 C73 C74 C61 -0.5(4) . . . .
C74 C73 C72 C71 0.8(4) . . . .
C55 C50 C51 C45 178.4(2) . . . .
C55 C50 C51 C52 -0.4(3) . . . .
C55 C54 C53 C52 -0.2(4) . . . .
C45 N3 C75 C76 -168.84(19) . . . .
C45 N3 C75 Na2 124.13(17) . . . .
C45 C46 C59 C58 178.5(2) . . . .
C45 C46 C47 C48 4.9(3) . . . .
C45 C46 C47 C56 -176.8(2) . . . .
C49 Fe2 N3 C75 -172.29(16) . . . .
C49 Fe2 N3 C45 -14.39(18) . . . .
C49 Fe2 N3 Na2 118.86(7) . . . .
C49 C48 C47 C46 41.0(3) . . . .
C49 C48 C47 C56 -137.3(2) . . . .
C49 C50 C51 C45 0.9(3) . . . .
C49 C50 C51 C52 -177.9(2) . . . .
C48 Fe2 N3 C75 -130.64(16) . . . .
C48 Fe2 N3 C45 27.25(18) . . . .
C48 Fe2 N3 Na2 160.51(7) . . . .
C48 Fe2 N4 C76 78.5(2) . . . .
C48 Fe2 N4 C60 -110.78(19) . . . .
C48 Fe2 N4 Na2 141.43(11) . . . .
C48 C49 C50 C55 144.7(2) . . . .
C48 C49 C50 C51 -37.8(3) . . . .
C48 C47 C56 C57 175.4(2) . . . .
C46 C45 C51 C50 68.9(3) . . . .
C46 C45 C51 C52 -112.3(2) . . . .
C46 C59 C58 C57 -0.6(4) . . . .
C46 C47 C56 C57 -2.9(4) . . . .
C50 C55 C54 C53 0.7(4) . . . .
C50 C49 C48 Fe2 106.8(2) . . . .
C50 C49 C48 C47 -5.1(3) . . . .
C54 C55 C50 C49 177.2(2) . . . .
C54 C55 C50 C51 -0.4(3) . . . .
C51 C45 C46 C59 104.7(3) . . . .
C51 C45 C46 C47 -73.8(3) . . . .
C51 C52 C53 C54 -0.6(4) . . . .
C59 C46 C47 C48 -173.7(2) . . . .
C59 C46 C47 C56 4.6(4) . . . .
C53 C52 C51 C45 -177.9(2) . . . .
C53 C52 C51 C50 0.9(4) . . . .
C58 C57 C56 C47 -0.6(4) . . . .
C47 C46 C59 C58 -2.9(4) . . . .
C56 C57 C58 C59 2.4(4) . . . .
C79 C80 O4 C77 8.3(3) . . . .
C79 C80 O4 Na2 -179.71(17) . . . .
C79 C78 C77 O4 -36.3(3) . . . .
C80 C79 C78 C77 40.4(3) . . . .
C78 C79 C80 O4 -30.8(3) . . . .
C78 C77 O4 C80 17.9(3) . . . .
C78 C77 O4 Na2 -156.37(16) . . . .
O5 C84 C83 C82 11.5(10) . . . .
O5 C81 C82 C83 23.9(11) . . . .
Na2 Fe2 N3 C75 68.84(15) . . . .
Na2 Fe2 N3 C45 -133.26(18) . . . .
Na2 Fe2 N4 C76 -62.90(15) . . . .
Na2 Fe2 N4 C60 107.79(18) . . . .
Na2 N3 C75 C76 67.03(18) . . . .
Na2 N3 C45 C46 -177.81(13) . . . .
Na2 N3 C45 C51 -57.7(2) . . . .
Na2 N4 C76 C75 -72.31(18) . . . .
Na2 N4 C60 C66 152.05(14) . . . .
Na2 N4 C60 C61 31.4(2) . . . .
Na2 C75 C76 N4 76.19(18) . . . .
Na2 O5 C84 C83 167.2(9) . . . .
Na2 O5 C81 C82 179.9(11) . . . .
Na2 O6 C88 C87 -153.1(4) . . . .
Na2 O6 C85 C86 136.0(3) . . . .
Na2 O5A C84A C83A -163.8(13) . . . .
Na2 O5A C81A C82A 141.2(12) . . . .
Na1 Fe1 N2 C32 60.01(15) . . . .
Na1 Fe1 N2 C16 -110.58(18) . . . .
Na1 Fe1 N1 C31 -71.15(15) . . . .
Na1 Fe1 N1 C1 133.3(2) . . . .
Na1 C32 C31 N1 69.61(17) . . . .
Na1 C32 N2 Fe1 -67.43(12) . . . .
Na1 C32 N2 C16 103.68(18) . . . .
Na1 C31 N1 Fe1 79.75(12) . . . .
Na1 C31 N1 C1 -123.15(18) . . . .
Na1 O3 C44 C43 175.5(3) . . . .
Na1 O3 C41 C42 166.0(2) . . . .
Na1 O1 C33 C34 177.1(3) . . . .
Na1 O1 C36 C35 159.4(3) . . . .
Na1 O2 C37 C38 165.8(5) . . . .
Na1 O2 C40 C39 -151.2(5) . . . .
O3 C44 C43 C42 22.4(4) . . . .
O3 C41 C42 C43 27.0(4) . . . .
O1 C33 C34 C35 29.6(4) . . . .
C44 O3 C41 C42 -13.1(4) . . . .
C33 O1 C36 C35 -12.1(5) . . . .
C41 O3 C44 C43 -5.5(4) . . . .
C41 C42 C43 C44 -30.0(5) . . . .
O2 C37 C38 C39 -8.0(9) . . . .
O2 C40 C39 C38 -28.5(6) . . . .
C37 O2 C40 C39 24.4(8) . . . .
C37 C38 C39 C40 21.6(7) . . . .
C40 O2 C37 C38 -9.9(10) . . . .
C34 C35 C36 O1 29.9(5) . . . .
C36 O1 C33 C34 -11.3(4) . . . .
C36 C35 C34 C33 -35.8(4) . . . .
C87 C86 C85 O6 27.9(6) . . . .
C84 O5 C81 C82 -15.8(9) . . . .
C86 C87 C88 O6 11.5(7) . . . .
C88 O6 C85 C86 -20.8(6) . . . .
C88 C87 C86 C85 -23.5(7) . . . .
C85 O6 C88 C87 6.2(6) . . . .
C81 O5 C84 C83 3.0(9) . . . .
C81 C82 C83 C84 -22.9(12) . . . .
C94 C93 C92 C91 167.1(8) . . . .
C93 C92 C91 C90 167.1(9) . . . .
C92 C91 C90 C89 -178.9(8) . . . .
O5A C84A C83A C82A 6(3) . . . .
C84A O5A C81A C82A -47(3) . . . .
C84A C83A C82A C81A -30(2) . . . .
C83A C82A C81A O5A 47(2) . . . .
C81A O5A C84A C83A 25(3) . . . .
C37A C38A C39A C40A -10(3) . . . .
C38A C37A O2A C40A -41(4) . . . .
C38A C39A C40A O2A -15(3) . . . .
C39A C40A O2A C37A 35(4) . . . .
O2A C37A C38A C39A 31(3) . . . .
